data_7713920
loop_
_publ_author_name
'Lu, Ying'
'Yang, Wen-Zhu'
'Ding, Xiu-Xia'
'Nie, Si-Qi'
'Jiang, Zhan-Guo'
'Zhan, Cai-Hong'

_publ_section_title
;
 Doping Transition Metals to Modulate the Chirality and Photocatalytic
 Activity of Rare Earth Clusters
;
_journal_name_full 'Dalton Transactions'
_journal_paper_doi 10.1039/D3DT02653A
_journal_year 2023
_chemical_formula_moiety 'C82 H126 Fe2 N Nd9 O55'
_chemical_formula_sum 'C82 H126 Fe2 N Nd9 O55'
_chemical_formula_weight 3415.69
_space_group_crystal_system triclinic
_space_group_IT_number 2
_space_group_name_Hall '-P 1'
_space_group_name_H-M_alt 'P -1'
_atom_sites_solution_hydrogens mixed
_atom_sites_solution_primary dual
_audit_creation_date 2023-08-12
_audit_creation_method
;
Olex2 1.5
(compiled 2021.08.20 svn.r13c46975 for OlexSys, GUI svn.r6392)
;
_audit_update_record
;
2023-08-12 deposited with the CCDC.	2023-09-08 downloaded from the CCDC.
;
_cell_angle_alpha 95.246(3)
_cell_angle_beta 98.520(3)
_cell_angle_gamma 107.176(3)
_cell_formula_units_Z 2
_cell_length_a 15.7445(8)
_cell_length_b 17.3494(9)
_cell_length_c 24.9567(12)
_cell_measurement_reflns_used 9545
_cell_measurement_temperature 120.00
_cell_measurement_theta_max 68.38
_cell_measurement_theta_min 2.69
_cell_volume 6374.9(6)
_computing_cell_refinement 'SAINT V8.38A (Bruker, 2018)'
_computing_data_reduction 'SAINT V8.38A (Bruker, 2018)'
_computing_molecular_graphics 'Olex2 1.5 (Dolomanov et al., 2009)'
_computing_publication_material 'Olex2 1.5 (Dolomanov et al., 2009)'
_computing_structure_refinement 'SHELXL 2018/3 (Sheldrick, 2015)'
_computing_structure_solution 'SHELXT 2014/5 (Sheldrick, 2014)'
_diffrn_ambient_temperature 120.00
_diffrn_measured_fraction_theta_full 0.997
_diffrn_measured_fraction_theta_max 0.991
_diffrn_measurement_device_type 'BRUKER D8 VENTURE'
_diffrn_measurement_method '\f and \w scans'
_diffrn_radiation_type CuK\a
_diffrn_radiation_wavelength 1.54178
_diffrn_reflns_av_R_equivalents 0.1113
_diffrn_reflns_av_unetI/netI 0.1227
_diffrn_reflns_Laue_measured_fraction_full 0.997
_diffrn_reflns_Laue_measured_fraction_max 0.991
_diffrn_reflns_limit_h_max 18
_diffrn_reflns_limit_h_min -18
_diffrn_reflns_limit_k_max 20
_diffrn_reflns_limit_k_min -20
_diffrn_reflns_limit_l_max 28
_diffrn_reflns_limit_l_min -30
_diffrn_reflns_number 64942
_diffrn_reflns_point_group_measured_fraction_full 0.997
_diffrn_reflns_point_group_measured_fraction_max 0.991
_diffrn_reflns_theta_full 67.679
_diffrn_reflns_theta_max 68.463
_diffrn_reflns_theta_min 2.693
_diffrn_standards_number 0
_exptl_absorpt_coefficient_mu 29.853
_exptl_absorpt_correction_type none
_exptl_crystal_colour yellow
_exptl_crystal_colour_primary yellow
_exptl_crystal_density_diffrn 1.779
_exptl_crystal_description block
_exptl_crystal_F_000 3314
_exptl_crystal_size_max 0.11
_exptl_crystal_size_mid 0.1
_exptl_crystal_size_min 0.08
_refine_diff_density_max 2.763
_refine_diff_density_min -2.761
_refine_diff_density_rms 0.187
_refine_ls_extinction_method none
_refine_ls_goodness_of_fit_ref 0.961
_refine_ls_hydrogen_treatment mixed
_refine_ls_matrix_type full
_refine_ls_number_parameters 1383
_refine_ls_number_reflns 23216
_refine_ls_number_restraints 142
_refine_ls_restrained_S_all 0.977
_refine_ls_R_factor_all 0.1313
_refine_ls_R_factor_gt 0.0750
_refine_ls_shift/su_max 0.005
_refine_ls_shift/su_mean 0.000
_refine_ls_structure_factor_coef Fsqd
_refine_ls_weighting_details 'w=1/[\s^2^(Fo^2^)+(0.1099P)^2^] where P=(Fo^2^+2Fc^2^)/3'
_refine_ls_weighting_scheme calc
_refine_ls_wR_factor_gt 0.1889
_refine_ls_wR_factor_ref 0.2248
_reflns_Friedel_coverage 0.000
_reflns_number_gt 12170
_reflns_number_total 23216
_reflns_threshold_expression 'I > 2\s(I)'
_cod_data_source_file d3dt02653a2.cif
_cod_data_source_block 0415_a
_cod_database_code 7713920
_shelx_shelxl_version_number 2018/3
_shelx_space_group_comment
;
The symmetry employed for this shelxl refinement is uniquely defined
by the following loop, which should always be used as a source of
symmetry information in preference to the above space-group names.
They are only intended as comments.
;
_shelx_estimated_absorpt_t_max 0.199
_shelx_estimated_absorpt_t_min 0.138
_olex2_refinement_description
;
1. Fixed Uiso
 At 1.2 times of:
  All C(H) groups
 At 1.5 times of:
  All C(H,H,H) groups, All O(H) groups, All O(H,H) groups
2. Restrained distances
 N2-O13 = N2-O27
 1.25 with sigma of 0.02
 N2-O53
 1.24 with sigma of 0.02
 O37-H37
 0.87 with sigma of 0.01
 O52-H52
 0.87 with sigma of 0.01
 C79-H37
 1.898624 with sigma of 0.02
 Nd7-H37
 3.06632 with sigma of 0.02
 C6-H52
 1.863688 with sigma of 0.02
 Nd3-H52
 2.908279 with sigma of 0.02
 N2-O13 \\sim N2-O53 \\sim N2-O27
 with sigma of 0.02
 O13-O53 \\sim O53-O27 \\sim O27-O13
 with sigma of 0.04
3. Restrained planarity
 O13, O27, O53, N2
 with sigma of 0.1
4. Uiso/Uaniso restraints and constraints
O13 \\sim O27 \\sim O53 \\sim N2: within 2A with sigma of 0.01 and sigma for
terminal atoms of 0.02 within 2A
C3_16 \\sim C4_16: within 2A with sigma of 0.01 and sigma for terminal atoms of
0.02 within 2A
O13 \\sim N2: within 2A with sigma of 0.001 and sigma for terminal atoms of
0.002 within 2A
O52 \\sim C6: within 3.8A with sigma of 0.01 and sigma for terminal atoms of
0.02 within 3.8A
C2_20 \\sim C1_20 \\sim C3_20 \\sim C4_20 \\sim C5_20: within 2A with sigma of
0.001 and sigma for terminal atoms of 0.002 within 2A
C3_19 \\sim C1_19 \\sim C2_19 \\sim C4_19 \\sim C5_19: within 2A with sigma of
0.001 and sigma for terminal atoms of 0.002 within 2A
C3_21 \\sim C1_21 \\sim C2_21 \\sim C4_21 \\sim C5_21: within 2A with sigma of
0.001 and sigma for terminal atoms of 0.002 within 2A
Uanis(O13) \\sim Ueq: with sigma of 0.1 and sigma for terminal atoms of 0.2
5. Rigid body (RIGU) restrains
 O13, O27, O53, N2
 with sigma for 1-2 distances of 0.004 and sigma for 1-3 distances of 0.004
6.a Riding coordinates:
 O25(H25A,H25B), C5(H5A,H5B,H5C)
6.b Rotating group:
 O35(H35A,H35B), O47(H47A,H47B)
6.c Aromatic/amide H refined with riding coordinates:
 C63(H63), C3(H3), C3(H3), C3(H3), C3(H3), C3(H3), C3(H3), C3(H3), C3(H3),
 C3(H3), C3(H3), C3(H3), C3(H3), C3(H3), C3(H3), C3(H3)
6.d Idealised Me refined as rotating group:
 C79(H79A,H79B,H79C), C19(H19A,H19B,H19C), C47(H47C,H47D,H47E), C6(H6A,H6B,
 H6C), C1(H1A,H1B,H1C), C5(H5A,H5B,H5C), C1(H1A,H1B,H1C), C5(H5A,H5B,H5C),
 C1(H1A,H1B,H1C), C5(H5A,H5B,H5C), C1(H1A,H1B,H1C), C5(H5A,H5B,H5C), C1(H1A,H1B,
 H1C), C5(H5A,H5B,H5C), C1(H1A,H1B,H1C), C5(H5A,H5B,H5C), C1(H1A,H1B,H1C),
 C1(H1A,H1B,H1C), C5(H5A,H5B,H5C), C1(H1A,H1B,H1C), C5(H5A,H5B,H5C), C1(H1A,H1B,
 H1C), C5(H5A,H5B,H5C), C1(H1A,H1B,H1C), C5(H5A,H5B,H5C), C1(H1A,H1B,H1C),
 C5(H5A,H5B,H5C), C1(H1A,H1B,H1C), C5(H5A,H5B,H5C), C1(H1A,H1B,H1C), C5(H5A,H5B,
 H5C), C1(H1A,H1B,H1C), C5(H5A,H5B,H5C)
;
_smtbx_masks_void_probe_radius 1.2
_smtbx_masks_void_truncation_radius 1.2
_olex2_submission_special_instructions 'No special instructions were received'

loop_
_space_group_symop_operation_xyz
'x, y, z'
'-x, -y, -z'

loop_
_atom_site_label
_atom_site_type_symbol
_atom_site_fract_x
_atom_site_fract_y
_atom_site_fract_z
_atom_site_U_iso_or_equiv
_atom_site_adp_type
_atom_site_occupancy
_atom_site_site_symmetry_order
_atom_site_calc_flag
_atom_site_refinement_flags_posn
_atom_site_refinement_flags_adp
_atom_site_refinement_flags_occupancy
_atom_site_disorder_assembly
_atom_site_disorder_group
Nd1 Nd 0.40693(6) 0.27847(5) 0.70483(3) 0.0480(2) Uani 1 1 d . . . . .
Nd6 Nd 0.03340(6) 0.21954(5) 0.71249(3) 0.0487(2) Uani 1 1 d . . . . .
Nd8 Nd 0.46385(6) 0.52378(5) 0.74929(3) 0.0473(2) Uani 1 1 d . . . . .
Nd2 Nd 0.08480(6) 0.46482(5) 0.75693(4) 0.0547(2) Uani 1 1 d . . . . .
Nd7 Nd 0.04253(7) 0.05335(5) 0.81825(4) 0.0549(2) Uani 1 1 d D . . . .
Nd3 Nd 0.33200(7) 0.42987(5) 0.61090(3) 0.0550(2) Uani 1 1 d D . . . .
Nd9 Nd 0.29909(7) 0.03151(5) 0.67236(3) 0.0528(2) Uani 1 1 d . . . . .
Nd4 Nd 0.15883(6) 0.30349(5) 0.84949(3) 0.0461(2) Uani 1 1 d . . . . .
Nd5 Nd 0.42725(6) 0.12057(5) 0.81170(3) 0.0528(2) Uani 1 1 d . . . . .
Fe1 Fe 0.24614(15) 0.37037(12) 0.73317(9) 0.0438(5) Uani 1 1 d . . . . .
Fe2 Fe 0.22464(16) 0.16697(12) 0.76140(9) 0.0452(5) Uani 1 1 d . . . . .
O30 O 0.3085(7) 0.4775(6) 0.7030(4) 0.049(2) Uani 1 1 d . . . . .
O20 O 0.2771(6) 0.3210(6) 0.6655(4) 0.046(2) Uani 1 1 d . . . . .
O17 O 0.3579(7) 0.2259(5) 0.7896(4) 0.049(2) Uani 1 1 d . . . . .
O35 O -0.0560(8) 0.3946(8) 0.6848(6) 0.080(4) Uani 1 1 d . . . . .
H35A H -0.081374 0.431653 0.663172 0.119 Uiso 1 1 d R U . . .
H35B H -0.110842 0.367441 0.700107 0.119 Uiso 1 1 d R U . . .
O25 O 0.5815(8) 0.1185(8) 0.7974(5) 0.075(3) Uani 1 1 d . . . . .
H25A H 0.592816 0.157583 0.824168 0.112 Uiso 1 1 d R U . . .
H25B H 0.620336 0.119913 0.769908 0.112 Uiso 1 1 d R U . . .
O37 O 0.0887(9) 0.1052(7) 0.9191(4) 0.073(4) Uani 1 1 d D . . . .
H37 H 0.141(6) 0.141(10) 0.9331(14) 0.109 Uiso 1 1 d D U . . .
C79 C 0.0428(19) 0.0817(17) 0.9643(11) 0.137(11) Uani 1 1 d D . . . .
H79A H -0.016843 0.089511 0.957686 0.205 Uiso 1 1 calc R U . . .
H79B H 0.078694 0.115564 0.998405 0.205 Uiso 1 1 calc R U . . .
H79C H 0.035581 0.024265 0.967123 0.205 Uiso 1 1 calc R U . . .
O18 O 0.2705(7) 0.0665(6) 0.7650(4) 0.052(2) Uani 1 1 d . . . . .
O47 O 0.5405(7) 0.3330(7) 0.7862(5) 0.064(3) Uani 1 1 d . . . . .
H47A H 0.559505 0.386903 0.790896 0.097 Uiso 1 1 d R U . . .
H47B H 0.587752 0.319659 0.778332 0.097 Uiso 1 1 d R U . . .
O24 O 0.1907(6) 0.2660(6) 0.7569(4) 0.044(2) Uani 1 1 d . . . . .
O51 O 0.2620(7) 0.1595(5) 0.6853(4) 0.045(2) Uani 1 1 d . . . . .
O14 O 0.0277(7) 0.1811(5) 0.8044(4) 0.050(2) Uani 1 1 d . . . . .
O34 O 0.0938(7) 0.0993(6) 0.7325(4) 0.055(3) Uani 1 1 d . . . . .
O4 O 0.1920(7) 0.1626(5) 0.8363(4) 0.049(2) Uani 1 1 d . . . . .
O36 O 0.4571(7) 0.4153(6) 0.6780(4) 0.053(3) Uani 1 1 d . . . . .
O6 O 0.2189(7) 0.4264(5) 0.7996(4) 0.045(2) Uani 1 1 d . . . . .
O43 O 0.5490(9) 0.2878(8) 0.6736(6) 0.076(4) Uani 1 1 d . . . . .
O49 O 0.3776(9) 0.2461(8) 0.6048(5) 0.079(4) Uani 1 1 d . . . . .
C19 C 0.6645(19) 0.2572(17) 0.6317(12) 0.132(11) Uani 1 1 d . . . . .
H19A H 0.699888 0.307475 0.620080 0.197 Uiso 1 1 calc R U . . .
H19B H 0.662294 0.210228 0.605906 0.197 Uiso 1 1 calc R U . . .
H19C H 0.693037 0.252532 0.668378 0.197 Uiso 1 1 calc R U . . .
C33 C 0.5719(19) 0.2595(13) 0.6327(13) 0.107(10) Uani 1 1 d . . . . .
C47 C 0.3699(17) 0.1988(15) 0.5123(9) 0.117(10) Uani 1 1 d . . . . .
H47C H 0.355698 0.139732 0.502961 0.175 Uiso 1 1 calc R U . . .
H47D H 0.407086 0.226654 0.487342 0.175 Uiso 1 1 calc R U . . .
H47E H 0.313628 0.212856 0.508875 0.175 Uiso 1 1 calc R U . . .
C54 C 0.4213(17) 0.2254(13) 0.5706(7) 0.085(6) Uani 1 1 d . . . . .
C63 C 0.5105(17) 0.2241(13) 0.5811(11) 0.095(8) Uani 1 1 d . . . . .
H63 H 0.532097 0.198704 0.552984 0.114 Uiso 1 1 calc R U . . .
O8 O 0.3777(6) 0.3872(5) 0.7676(4) 0.046(2) Uani 1 1 d . . . . .
O50 O 0.1208(7) 0.3654(6) 0.6943(4) 0.047(2) Uani 1 1 d . . . . .
O12 O 0.0409(7) 0.3334(6) 0.7829(4) 0.052(2) Uani 1 1 d . . . . .
O52 O 0.4624(9) 0.4488(8) 0.5648(5) 0.080(4) Uani 1 1 d D U . . .
H52 H 0.512(2) 0.481(9) 0.585(3) 0.119 Uiso 1 1 d D U . . .
C6 C 0.4856(19) 0.4102(15) 0.5204(10) 0.120(7) Uani 1 1 d D U . . .
H6A H 0.434491 0.393588 0.489586 0.180 Uiso 1 1 calc R U . . .
H6B H 0.500582 0.361920 0.530683 0.180 Uiso 1 1 calc R U . . .
H6C H 0.538087 0.447796 0.509603 0.180 Uiso 1 1 calc R U . . .
O13 O -0.2635(6) 0.0799(7) 0.6396(4) 0.067(2) Uani 1 1 d D U . . .
O27 O -0.1375(9) 0.1957(8) 0.7224(5) 0.086(3) Uani 1 1 d D U . . .
O53 O -0.0883(8) 0.0879(7) 0.6666(5) 0.079(3) Uani 1 1 d D U . . .
N2 N -0.1683(7) 0.1199(7) 0.6759(5) 0.078(2) Uani 1 1 d D U . . .
O55 O 0.4327(7) 0.1482(6) 0.7182(4) 0.052(2) Uani 1 1 d . . . . .
O1_13 O 0.5661(8) 0.4979(6) 0.8228(5) 0.059(3) Uani 1 1 d . . . . .
O2_13 O 0.6192(8) 0.5674(7) 0.7320(5) 0.063(3) Uani 1 1 d . . . . .
C1_13 C 0.6802(14) 0.5236(12) 0.9019(7) 0.077(5) Uani 1 1 d . . . . .
H1A_13 H 0.685380 0.468515 0.899004 0.115 Uiso 1 1 calc R U . . .
H1B_13 H 0.635392 0.527043 0.924604 0.115 Uiso 1 1 calc R U . . .
H1C_13 H 0.738987 0.563176 0.918618 0.115 Uiso 1 1 calc R U . . .
C2_13 C 0.6521(13) 0.5413(10) 0.8481(8) 0.066(5) Uani 1 1 d . . . . .
C3_13 C 0.7059(12) 0.5945(11) 0.8208(8) 0.068(5) Uani 1 1 d . . . . .
H3_13 H 0.762235 0.628352 0.841753 0.082 Uiso 1 1 calc R U . . .
C4_13 C 0.6889(14) 0.6057(13) 0.7661(8) 0.075(5) Uani 1 1 d . . . . .
C5_13 C 0.7664(13) 0.6639(15) 0.7433(9) 0.091(7) Uani 1 1 d . . . . .
H5A_13 H 0.755133 0.651155 0.703307 0.137 Uiso 1 1 calc R U . . .
H5B_13 H 0.824190 0.656867 0.758568 0.137 Uiso 1 1 calc R U . . .
H5C_13 H 0.768644 0.720478 0.753603 0.137 Uiso 1 1 calc R U . . .
O1_14 O 0.1347(9) -0.0311(6) 0.8063(5) 0.070(3) Uani 1 1 d . . . . .
O2_14 O -0.0095(9) -0.0698(7) 0.8600(5) 0.073(4) Uani 1 1 d . . . . .
C1_14 C 0.2090(18) -0.1279(13) 0.7919(11) 0.115(10) Uani 1 1 d . . . . .
H1A_14 H 0.266064 -0.096250 0.816039 0.173 Uiso 1 1 calc R U . . .
H1B_14 H 0.212029 -0.117126 0.754235 0.173 Uiso 1 1 calc R U . . .
H1C_14 H 0.198696 -0.186154 0.793419 0.173 Uiso 1 1 calc R U . . .
C2_14 C 0.1317(15) -0.1035(10) 0.8104(8) 0.077(6) Uani 1 1 d . . . . .
C3_14 C 0.0683(14) -0.1562(11) 0.8331(8) 0.077(6) Uani 1 1 d . . . . .
H3_14 H 0.067678 -0.211377 0.830610 0.092 Uiso 1 1 calc R U . . .
C4_14 C 0.0040(12) -0.1351(9) 0.8599(7) 0.059(4) Uani 1 1 d . . . . .
C5_14 C -0.0618(13) -0.2031(11) 0.8833(8) 0.076(6) Uani 1 1 d . . . . .
H5A_14 H -0.045942 -0.193906 0.923390 0.114 Uiso 1 1 calc R U . . .
H5B_14 H -0.057329 -0.256145 0.869410 0.114 Uiso 1 1 calc R U . . .
H5C_14 H -0.123810 -0.202260 0.872056 0.114 Uiso 1 1 calc R U . . .
O1_15 O 0.3007(9) 0.5335(7) 0.5628(5) 0.073(3) Uani 1 1 d . . . . .
O2_15 O 0.4439(7) 0.5687(6) 0.6534(4) 0.054(3) Uani 1 1 d . . . . .
C1_15 C 0.2967(16) 0.6379(13) 0.5102(8) 0.092(7) Uani 1 1 d . . . . .
H1A_15 H 0.294092 0.692041 0.523191 0.138 Uiso 1 1 calc R U . . .
H1B_15 H 0.235219 0.600697 0.497017 0.138 Uiso 1 1 calc R U . . .
H1C_15 H 0.330952 0.641691 0.480247 0.138 Uiso 1 1 calc R U . . .
C2_15 C 0.3429(15) 0.6060(11) 0.5566(8) 0.072(5) Uani 1 1 d . . . . .
C3_15 C 0.4235(14) 0.6578(11) 0.5876(7) 0.068(5) Uani 1 1 d . . . . .
H3_15 H 0.447032 0.710292 0.577469 0.081 Uiso 1 1 calc R U . . .
C4_15 C 0.4710(12) 0.6385(9) 0.6315(8) 0.062(5) Uani 1 1 d . . . . .
C5_15 C 0.5550(11) 0.7020(9) 0.6623(6) 0.059(4) Uani 1 1 d . . . . .
H5A_15 H 0.544356 0.721258 0.698123 0.088 Uiso 1 1 calc R U . . .
H5B_15 H 0.570998 0.747900 0.641579 0.088 Uiso 1 1 calc R U . . .
H5C_15 H 0.604569 0.678529 0.667440 0.088 Uiso 1 1 calc R U . . .
O1_16 O 0.1612(9) 0.5761(7) 0.8269(5) 0.073(3) Uani 1 1 d . . . . .
O2_16 O -0.0169(8) 0.4719(7) 0.8185(5) 0.066(3) Uani 1 1 d . . . . .
C1_16 C 0.2078(18) 0.6986(11) 0.8888(9) 0.108(9) Uani 1 1 d . . . . .
H1A_16 H 0.245142 0.722780 0.862751 0.162 Uiso 1 1 calc R U . . .
H1B_16 H 0.246045 0.686358 0.919401 0.162 Uiso 1 1 calc R U . . .
H1C_16 H 0.178730 0.737105 0.902609 0.162 Uiso 1 1 calc R U . . .
C2_16 C 0.1344(13) 0.6189(11) 0.8596(8) 0.071(5) Uani 1 1 d . . . . .
C3_16 C 0.0471(15) 0.5962(14) 0.8733(7) 0.080(5) Uani 1 1 d . U . . .
H3_16 H 0.035143 0.633177 0.899360 0.096 Uiso 1 1 calc R U . . .
C4_16 C -0.0206(15) 0.5270(14) 0.8527(7) 0.077(5) Uani 1 1 d . U . . .
C5_16 C -0.1084(13) 0.5064(17) 0.8759(9) 0.101(8) Uani 1 1 d . . . . .
H5A_16 H -0.160393 0.486172 0.845665 0.152 Uiso 1 1 calc R U . . .
H5B_16 H -0.111757 0.555493 0.897062 0.152 Uiso 1 1 calc R U . . .
H5C_16 H -0.109155 0.464377 0.899663 0.152 Uiso 1 1 calc R U . . .
O1_17 O 0.2501(9) 0.0351(8) 0.5784(5) 0.078(4) Uani 1 1 d . . . . .
O2_17 O 0.4139(8) 0.0119(6) 0.6226(5) 0.065(3) Uani 1 1 d . . . . .
C1_17 C 0.1976(16) -0.0072(16) 0.4831(8) 0.105(8) Uani 1 1 d . . . . .
H1A_17 H 0.190000 0.045833 0.477906 0.157 Uiso 1 1 calc R U . . .
H1B_17 H 0.139599 -0.045405 0.486878 0.157 Uiso 1 1 calc R U . . .
H1C_17 H 0.218285 -0.028340 0.451431 0.157 Uiso 1 1 calc R U . . .
C2_17 C 0.2673(13) 0.0025(12) 0.5347(8) 0.074(5) Uani 1 1 d . . . . .
C3_17 C 0.3379(17) -0.0294(11) 0.5326(8) 0.082(7) Uani 1 1 d . . . . .
H3_17 H 0.336250 -0.061243 0.499185 0.098 Uiso 1 1 calc R U . . .
C4_17 C 0.4083(14) -0.0202(11) 0.5727(8) 0.070(5) Uani 1 1 d . . . . .
C5_17 C 0.4819(15) -0.0560(13) 0.5639(9) 0.092(7) Uani 1 1 d . . . . .
H5A_17 H 0.540423 -0.012772 0.572292 0.138 Uiso 1 1 calc R U . . .
H5B_17 H 0.470836 -0.081095 0.525697 0.138 Uiso 1 1 calc R U . . .
H5C_17 H 0.482591 -0.097396 0.588040 0.138 Uiso 1 1 calc R U . . .
O1_18 O 0.2488(10) -0.1123(7) 0.6485(5) 0.080(4) Uani 1 1 d . . . . .
O2_18 O 0.1355(8) -0.0174(7) 0.6608(5) 0.066(3) Uani 1 1 d . . . . .
C1_18 C 0.192(2) -0.2384(13) 0.5935(8) 0.123(11) Uani 1 1 d . . . . .
H1A_18 H 0.207845 -0.268052 0.622926 0.184 Uiso 1 1 calc R U . . .
H1B_18 H 0.240728 -0.224698 0.572395 0.184 Uiso 1 1 calc R U . . .
H1C_18 H 0.135886 -0.272565 0.569282 0.184 Uiso 1 1 calc R U . . .
C2_18 C 0.1779(18) -0.1602(11) 0.6180(7) 0.079(6) Uani 1 1 d . . . . .
C3_18 C 0.0921(15) -0.1493(12) 0.6080(6) 0.073(5) Uani 1 1 d . . . . .
H3_18 H 0.043329 -0.189771 0.584326 0.087 Uiso 1 1 calc R U . . .
C4_18 C 0.0782(15) -0.0806(13) 0.6322(8) 0.085(7) Uani 1 1 d . . . . .
C5_18 C -0.0175(14) -0.0736(14) 0.6235(9) 0.103(9) Uani 1 1 d . . . . .
H5A_18 H -0.037880 -0.071652 0.658749 0.154 Uiso 1 1 calc R U . . .
H5B_18 H -0.058691 -0.120963 0.598388 0.154 Uiso 1 1 calc R U . . .
H5C_18 H -0.017130 -0.023690 0.607956 0.154 Uiso 1 1 calc R U . . .
O1_19 O -0.0843(9) -0.0219(8) 0.7486(5) 0.084(4) Uani 1 1 d . . . . .
O2_19 O -0.0942(9) 0.0547(8) 0.8506(6) 0.085(4) Uani 1 1 d . . . . .
C1_19 C -0.2241(17) -0.1101(14) 0.6938(11) 0.122(4) Uani 1 1 d . U . . .
H1A_19 H -0.193035 -0.147584 0.680981 0.183 Uiso 1 1 calc R U . . .
H1B_19 H -0.230928 -0.074632 0.666151 0.183 Uiso 1 1 calc R U . . .
H1C_19 H -0.283929 -0.141441 0.699831 0.183 Uiso 1 1 calc R U . . .
C2_19 C -0.1665(19) -0.0561(15) 0.7494(12) 0.122(4) Uani 1 1 d . U . . .
C3_19 C -0.2089(18) -0.0479(15) 0.7927(11) 0.122(4) Uani 1 1 d . U . . .
H3_19 H -0.268090 -0.084829 0.789742 0.146 Uiso 1 1 calc R U . . .
C4_19 C -0.1771(19) 0.0060(15) 0.8388(12) 0.122(4) Uani 1 1 d . U . . .
C5_19 C -0.2235(17) 0.0036(14) 0.8914(11) 0.122(4) Uani 1 1 d . U . . .
H5A_19 H -0.184135 0.004997 0.926042 0.183 Uiso 1 1 d R U . . .
H5B_19 H -0.276055 -0.045793 0.885032 0.183 Uiso 1 1 d R U . . .
H5C_19 H -0.244015 0.051737 0.893202 0.183 Uiso 1 1 d R U . . .
O1_20 O 0.1007(7) 0.1971(6) 0.6313(4) 0.054(2) Uani 1 1 d . . . . .
O2_20 O -0.0547(8) 0.2515(7) 0.6352(5) 0.068(3) Uani 1 1 d . . . . .
C1_20 C 0.1286(13) 0.1587(12) 0.5449(7) 0.075(3) Uani 1 1 d . U . . .
H1A_20 H 0.154834 0.121284 0.563416 0.113 Uiso 1 1 calc R U . . .
H1B_20 H 0.177175 0.207039 0.540749 0.113 Uiso 1 1 calc R U . . .
H1C_20 H 0.094072 0.131251 0.508741 0.113 Uiso 1 1 calc R U . . .
C2_20 C 0.0660(14) 0.1842(13) 0.5789(7) 0.075(2) Uani 1 1 d . U . . .
C3_20 C -0.0136(14) 0.1938(13) 0.5568(7) 0.076(2) Uani 1 1 d . U . . .
H3_20 H -0.033854 0.176037 0.518592 0.091 Uiso 1 1 calc R U . . .
C4_20 C -0.0687(14) 0.2265(13) 0.5834(7) 0.076(2) Uani 1 1 d . U . . .
C5_20 C -0.1551(13) 0.2292(13) 0.5501(7) 0.078(3) Uani 1 1 d . U . . .
H5A_20 H -0.206726 0.193913 0.563109 0.117 Uiso 1 1 calc R U . . .
H5B_20 H -0.157862 0.210063 0.511508 0.117 Uiso 1 1 calc R U . . .
H5C_20 H -0.157249 0.285269 0.553946 0.117 Uiso 1 1 calc R U . . .
O1_21 O 0.5391(9) 0.2139(8) 0.8848(5) 0.080(4) Uani 1 1 d . . . . .
O2_21 O 0.3539(8) 0.1393(7) 0.8888(5) 0.067(3) Uani 1 1 d . . . . .
C1_21 C 0.6397(15) 0.2463(13) 0.9695(8) 0.087(3) Uani 1 1 d . U . . .
H1A_21 H 0.669442 0.295425 0.954524 0.130 Uiso 1 1 calc R U . . .
H1B_21 H 0.674844 0.208282 0.967760 0.130 Uiso 1 1 calc R U . . .
H1C_21 H 0.635938 0.261240 1.007745 0.130 Uiso 1 1 calc R U . . .
C2_21 C 0.5490(16) 0.2076(14) 0.9377(9) 0.085(3) Uani 1 1 d . U . . .
C3_21 C 0.4777(16) 0.1784(13) 0.9635(8) 0.085(3) Uani 1 1 d . U . . .
H3_21 H 0.491596 0.182480 1.002211 0.102 Uiso 1 1 calc R U . . .
C4_21 C 0.3866(16) 0.1430(13) 0.9393(9) 0.085(3) Uani 1 1 d . U . . .
C5_21 C 0.3173(15) 0.1061(13) 0.9738(8) 0.086(3) Uani 1 1 d . U . . .
H5A_21 H 0.282220 0.142977 0.980584 0.129 Uiso 1 1 calc R U . . .
H5B_21 H 0.348461 0.097877 1.008805 0.129 Uiso 1 1 calc R U . . .
H5C_21 H 0.276565 0.053532 0.954309 0.129 Uiso 1 1 calc R U . . .
O1_22 O 0.0224(7) 0.2870(6) 0.8892(4) 0.057(3) Uani 1 1 d . . . . .
O2_22 O 0.1766(7) 0.4232(6) 0.9123(4) 0.055(3) Uani 1 1 d . . . . .
C1_22 C -0.0925(14) 0.2797(13) 0.9412(9) 0.093(7) Uani 1 1 d . . . . .
H1A_22 H -0.087095 0.243820 0.968703 0.139 Uiso 1 1 calc R U . . .
H1B_22 H -0.131168 0.247270 0.907279 0.139 Uiso 1 1 calc R U . . .
H1C_22 H -0.119308 0.320169 0.954790 0.139 Uiso 1 1 calc R U . . .
C2_22 C 0.0009(11) 0.3231(10) 0.9298(7) 0.059(4) Uani 1 1 d . . . . .
C3_22 C 0.0536(12) 0.3949(10) 0.9584(7) 0.064(5) Uani 1 1 d . . . . .
H3_22 H 0.031835 0.414992 0.988559 0.077 Uiso 1 1 calc R U . . .
C4_22 C 0.1354(13) 0.4427(9) 0.9492(7) 0.061(4) Uani 1 1 d . . . . .
C5_22 C 0.1841(11) 0.5269(9) 0.9834(6) 0.059(4) Uani 1 1 d . . . . .
H5A_22 H 0.247827 0.532150 0.995883 0.089 Uiso 1 1 calc R U . . .
H5B_22 H 0.155502 0.532688 1.015223 0.089 Uiso 1 1 calc R U . . .
H5C_22 H 0.179964 0.569575 0.960935 0.089 Uiso 1 1 calc R U . . .
O1_23 O 0.0180(10) 0.5693(7) 0.7240(6) 0.079(4) Uani 1 1 d . . . . .
O2_23 O 0.1908(8) 0.5568(7) 0.7134(5) 0.070(3) Uani 1 1 d . . . . .
C1_23 C -0.0095(13) 0.6881(12) 0.7036(10) 0.091(7) Uani 1 1 d . . . . .
H1A_23 H -0.033356 0.700928 0.736192 0.137 Uiso 1 1 calc R U . . .
H1B_23 H -0.059798 0.657826 0.673900 0.137 Uiso 1 1 calc R U . . .
H1C_23 H 0.025025 0.738856 0.692139 0.137 Uiso 1 1 calc R U . . .
C2_23 C 0.0515(13) 0.6369(11) 0.7166(8) 0.071(5) Uani 1 1 d . . . . .
C3_23 C 0.1459(14) 0.6738(10) 0.7153(10) 0.087(7) Uani 1 1 d . . . . .
H3_23 H 0.166381 0.731023 0.715003 0.104 Uiso 1 1 calc R U . . .
C4_23 C 0.2073(16) 0.6347(10) 0.7146(9) 0.084(7) Uani 1 1 d . . . . .
C5_23 C 0.3063(13) 0.6816(11) 0.7173(11) 0.093(8) Uani 1 1 d . . . . .
H5A_23 H 0.343064 0.668724 0.748382 0.139 Uiso 1 1 calc R U . . .
H5B_23 H 0.314563 0.740195 0.722049 0.139 Uiso 1 1 calc R U . . .
H5C_23 H 0.325105 0.666087 0.683323 0.139 Uiso 1 1 calc R U . . .
O1_24 O 0.2736(10) 0.3516(8) 0.5228(5) 0.079(4) Uani 1 1 d . . . . .
O2_24 O 0.1690(8) 0.3972(8) 0.5922(5) 0.073(3) Uani 1 1 d . . . . .
C1_24 C 0.2101(17) 0.3037(17) 0.4279(9) 0.112(8) Uani 1 1 d . . . . .
H1A_24 H 0.207096 0.246632 0.429080 0.168 Uiso 1 1 calc R U . . .
H1B_24 H 0.266337 0.332874 0.416317 0.168 Uiso 1 1 calc R U . . .
H1C_24 H 0.158288 0.306074 0.401738 0.168 Uiso 1 1 calc R U . . .
C2_24 C 0.2081(14) 0.3427(11) 0.4839(9) 0.074(5) Uani 1 1 d . . . . .
C3_24 C 0.1324(16) 0.3659(12) 0.4933(8) 0.081(6) Uani 1 1 d . . . . .
H3_24 H 0.088104 0.362637 0.462151 0.097 Uiso 1 1 calc R U . . .
C4_24 C 0.1167(14) 0.3929(12) 0.5432(9) 0.079(6) Uani 1 1 d . . . . .
C5_24 C 0.0381(18) 0.4212(16) 0.5498(9) 0.113(9) Uani 1 1 d . . . . .
H5A_24 H 0.058481 0.472137 0.575328 0.169 Uiso 1 1 calc R U . . .
H5B_24 H -0.006280 0.379621 0.564154 0.169 Uiso 1 1 calc R U . . .
H5C_24 H 0.010137 0.430407 0.514174 0.169 Uiso 1 1 calc R U . . .
O1_25 O 0.1946(8) 0.2636(6) 0.9386(4) 0.058(3) Uani 1 1 d . . . . .
O2_25 O 0.3258(7) 0.3391(6) 0.8764(4) 0.050(2) Uani 1 1 d . . . . .
C1_25 C 0.2453(12) 0.2740(11) 1.0336(7) 0.068(5) Uani 1 1 d . . . . .
H1A_25 H 0.237281 0.216329 1.036017 0.103 Uiso 1 1 calc R U . . .
H1B_25 H 0.190586 0.286496 1.040128 0.103 Uiso 1 1 calc R U . . .
H1C_25 H 0.297075 0.307837 1.061189 0.103 Uiso 1 1 calc R U . . .
C2_25 C 0.2620(12) 0.2915(9) 0.9776(7) 0.054(4) Uani 1 1 d . . . . .
C3_25 C 0.3485(11) 0.3373(9) 0.9728(6) 0.052(4) Uani 1 1 d . . . . .
H3_25 H 0.392166 0.357849 1.005493 0.062 Uiso 1 1 calc R U . . .
C4_25 C 0.3763(12) 0.3556(9) 0.9230(6) 0.055(4) Uani 1 1 d . . . . .
C5_25 C 0.4769(11) 0.3938(10) 0.9238(7) 0.060(4) Uani 1 1 d . . . . .
H5A_25 H 0.501498 0.352348 0.909050 0.090 Uiso 1 1 calc R U . . .
H5B_25 H 0.508266 0.415810 0.961470 0.090 Uiso 1 1 calc R U . . .
H5C_25 H 0.485775 0.437955 0.901235 0.090 Uiso 1 1 calc R U . . .
O1_26 O 0.4333(9) 0.0140(7) 0.8635(4) 0.071(3) Uani 1 1 d . . . . .
O2_26 O 0.4030(7) -0.0091(6) 0.7471(4) 0.058(3) Uani 1 1 d . . . . .
C1_26 C 0.4631(19) -0.0911(13) 0.9078(8) 0.102(8) Uani 1 1 d . . . . .
H1A_26 H 0.416198 -0.087599 0.928888 0.154 Uiso 1 1 calc R U . . .
H1B_26 H 0.522854 -0.062036 0.930027 0.154 Uiso 1 1 calc R U . . .
H1C_26 H 0.458188 -0.148382 0.897908 0.154 Uiso 1 1 calc R U . . .
C2_26 C 0.4509(15) -0.0530(12) 0.8568(8) 0.077(5) Uani 1 1 d . . . . .
C3_26 C 0.4550(15) -0.0907(12) 0.8060(8) 0.078(6) Uani 1 1 d . . . . .
H3_26 H 0.476590 -0.136326 0.806614 0.094 Uiso 1 1 calc R U . . .
C4_26 C 0.4311(15) -0.0702(10) 0.7533(8) 0.073(6) Uani 1 1 d . . . . .
C5_26 C 0.4471(16) -0.1172(10) 0.7033(8) 0.087(7) Uani 1 1 d . . . . .
H5A_26 H 0.406402 -0.113043 0.670687 0.131 Uiso 1 1 calc R U . . .
H5B_26 H 0.435115 -0.174585 0.708154 0.131 Uiso 1 1 calc R U . . .
H5C_26 H 0.509963 -0.094153 0.698773 0.131 Uiso 1 1 calc R U . . .
O1_27 O 0.5248(8) 0.6636(6) 0.7866(5) 0.063(3) Uani 1 1 d . . . . .
O2_27 O 0.3947(7) 0.5487(6) 0.8277(4) 0.050(2) Uani 1 1 d . . . . .
C1_27 C 0.6162(12) 0.7836(10) 0.8469(7) 0.068(5) Uani 1 1 d . . . . .
H1A_27 H 0.598832 0.823005 0.825578 0.101 Uiso 1 1 calc R U . . .
H1B_27 H 0.671698 0.776089 0.837421 0.101 Uiso 1 1 calc R U . . .
H1C_27 H 0.626625 0.803923 0.886065 0.101 Uiso 1 1 calc R U . . .
C2_27 C 0.5399(12) 0.7016(9) 0.8340(7) 0.059(4) Uani 1 1 d . . . . .
C3_27 C 0.4964(12) 0.6745(9) 0.8761(7) 0.059(4) Uani 1 1 d . . . . .
H3_27 H 0.516095 0.707096 0.911037 0.070 Uiso 1 1 calc R U . . .
C4_27 C 0.4242(11) 0.6009(9) 0.8700(6) 0.051(4) Uani 1 1 d . . . . .
C5_27 C 0.3769(12) 0.5792(10) 0.9180(7) 0.065(5) Uani 1 1 d . . . . .
H5A_27 H 0.312490 0.572957 0.907346 0.098 Uiso 1 1 calc R U . . .
H5B_27 H 0.403928 0.622772 0.949094 0.098 Uiso 1 1 calc R U . . .
H5C_27 H 0.383764 0.527971 0.928355 0.098 Uiso 1 1 calc R U . . .

loop_
_atom_site_aniso_label
_atom_site_aniso_U_11
_atom_site_aniso_U_22
_atom_site_aniso_U_33
_atom_site_aniso_U_23
_atom_site_aniso_U_13
_atom_site_aniso_U_12
Nd1 0.0676(5) 0.0406(4) 0.0410(4) 0.0068(3) 0.0207(4) 0.0195(4)
Nd6 0.0586(5) 0.0450(4) 0.0428(4) 0.0061(3) 0.0138(4) 0.0149(4)
Nd8 0.0599(5) 0.0424(4) 0.0418(4) 0.0064(3) 0.0176(4) 0.0153(4)
Nd2 0.0653(6) 0.0469(5) 0.0607(6) 0.0131(4) 0.0233(5) 0.0237(4)
Nd7 0.0745(6) 0.0416(4) 0.0514(5) 0.0107(4) 0.0255(5) 0.0146(4)
Nd3 0.0740(6) 0.0513(5) 0.0404(4) 0.0117(4) 0.0173(4) 0.0159(4)
Nd9 0.0795(6) 0.0415(4) 0.0421(4) 0.0037(3) 0.0225(4) 0.0215(4)
Nd4 0.0608(5) 0.0407(4) 0.0395(4) 0.0048(3) 0.0188(4) 0.0156(4)
Nd5 0.0741(6) 0.0499(5) 0.0419(4) 0.0080(3) 0.0159(4) 0.0276(4)
Fe1 0.0552(13) 0.0395(11) 0.0381(11) 0.0060(8) 0.0136(10) 0.0144(9)
Fe2 0.0645(14) 0.0367(11) 0.0381(11) 0.0063(8) 0.0189(10) 0.0167(10)
O30 0.057(6) 0.043(5) 0.050(6) 0.004(4) 0.023(5) 0.014(5)
O20 0.054(6) 0.043(5) 0.040(5) 0.005(4) 0.009(5) 0.015(4)
O17 0.086(7) 0.037(5) 0.033(5) 0.014(4) 0.017(5) 0.026(5)
O35 0.064(8) 0.072(8) 0.090(10) 0.010(7) -0.015(7) 0.017(6)
O25 0.090(9) 0.080(8) 0.068(8) 0.012(6) 0.036(7) 0.036(7)
O37 0.111(10) 0.062(7) 0.034(6) 0.014(5) 0.024(6) 0.003(7)
C79 0.17(3) 0.13(2) 0.084(18) 0.038(16) 0.038(18) -0.01(2)
O18 0.069(7) 0.047(6) 0.049(6) 0.015(5) 0.022(5) 0.026(5)
O47 0.045(6) 0.065(7) 0.080(9) 0.010(6) 0.010(6) 0.013(5)
O24 0.055(6) 0.048(5) 0.030(5) 0.004(4) 0.004(4) 0.018(5)
O51 0.066(6) 0.037(5) 0.035(5) 0.004(4) 0.013(5) 0.020(5)
O14 0.062(6) 0.036(5) 0.049(6) 0.014(4) 0.015(5) 0.007(5)
O34 0.072(7) 0.052(6) 0.036(5) 0.011(4) 0.009(5) 0.011(5)
O4 0.061(6) 0.035(5) 0.044(6) -0.001(4) 0.013(5) 0.005(4)
O36 0.080(7) 0.040(5) 0.045(6) 0.013(4) 0.021(5) 0.023(5)
O6 0.060(6) 0.042(5) 0.038(5) 0.001(4) 0.013(5) 0.024(5)
O43 0.087(9) 0.078(8) 0.084(9) 0.033(7) 0.051(8) 0.034(7)
O49 0.087(9) 0.101(10) 0.051(7) 0.000(7) 0.023(7) 0.029(8)
C19 0.16(3) 0.14(2) 0.16(3) 0.09(2) 0.08(2) 0.09(2)
C33 0.14(2) 0.055(12) 0.16(3) 0.037(14) 0.10(2) 0.040(13)
C47 0.14(2) 0.118(19) 0.075(16) -0.024(14) 0.056(16) 0.004(16)
C54 0.135(19) 0.089(14) 0.039(10) 0.003(9) 0.040(12) 0.037(13)
C63 0.114(18) 0.073(13) 0.11(2) -0.001(13) 0.082(17) 0.029(13)
O8 0.053(6) 0.039(5) 0.043(6) 0.007(4) 0.002(5) 0.014(4)
O50 0.056(6) 0.052(6) 0.034(5) 0.002(4) 0.001(4) 0.024(5)
O12 0.072(7) 0.038(5) 0.053(6) 0.011(4) 0.013(5) 0.025(5)
O52 0.108(10) 0.078(8) 0.061(8) 0.017(6) 0.033(7) 0.031(7)
C6 0.152(16) 0.122(15) 0.087(14) 0.025(12) 0.026(13) 0.038(14)
O13 0.062(5) 0.071(5) 0.074(5) -0.006(4) 0.042(4) 0.021(4)
O27 0.085(7) 0.093(7) 0.078(7) 0.013(5) 0.025(6) 0.022(6)
O53 0.086(6) 0.064(6) 0.076(7) 0.001(5) 0.019(6) 0.009(5)
N2 0.074(5) 0.078(5) 0.081(5) -0.002(4) 0.033(4) 0.015(4)
O55 0.070(7) 0.050(6) 0.047(6) 0.017(5) 0.023(5) 0.027(5)
O1_13 0.076(8) 0.044(6) 0.060(7) 0.015(5) 0.017(6) 0.019(6)
O2_13 0.074(8) 0.066(7) 0.052(7) 0.011(5) 0.026(6) 0.019(6)
C1_13 0.096(14) 0.089(14) 0.049(10) 0.020(9) 0.002(10) 0.037(11)
C2_13 0.082(13) 0.054(10) 0.070(12) 0.010(8) 0.028(10) 0.028(9)
C3_13 0.055(10) 0.064(11) 0.080(13) 0.016(9) 0.021(10) 0.006(8)
C4_13 0.081(14) 0.092(15) 0.063(12) 0.011(11) 0.016(11) 0.040(12)
C5_13 0.065(12) 0.14(2) 0.076(14) 0.022(13) 0.026(11) 0.025(13)
O1_14 0.115(10) 0.049(6) 0.071(8) 0.034(6) 0.051(7) 0.042(6)
O2_14 0.103(9) 0.056(7) 0.083(9) 0.043(6) 0.046(8) 0.036(7)
C1_14 0.18(3) 0.070(14) 0.13(2) 0.036(13) 0.10(2) 0.042(15)
C2_14 0.121(17) 0.050(10) 0.075(13) 0.026(9) 0.048(12) 0.028(10)
C3_14 0.111(16) 0.059(11) 0.059(11) 0.015(9) 0.028(11) 0.017(10)
C4_14 0.079(12) 0.044(9) 0.046(9) 0.008(7) 0.008(8) 0.010(8)
C5_14 0.084(13) 0.062(11) 0.080(14) 0.016(9) 0.041(11) 0.005(10)
O1_15 0.097(9) 0.061(8) 0.066(8) 0.026(6) 0.019(7) 0.026(7)
O2_15 0.069(7) 0.037(5) 0.059(7) 0.010(5) 0.023(6) 0.013(5)
C1_15 0.15(2) 0.105(16) 0.076(13) 0.058(12) 0.047(14) 0.092(16)
C2_15 0.112(16) 0.060(11) 0.058(11) 0.012(9) 0.023(11) 0.043(11)
C3_15 0.110(15) 0.066(11) 0.051(10) 0.040(9) 0.037(11) 0.042(11)
C4_15 0.078(12) 0.036(8) 0.081(13) 0.009(8) 0.039(10) 0.016(8)
C5_15 0.080(11) 0.052(9) 0.042(8) 0.025(7) 0.012(8) 0.011(8)
O1_16 0.086(9) 0.058(7) 0.068(8) -0.010(6) 0.008(7) 0.023(6)
O2_16 0.077(8) 0.073(8) 0.058(7) 0.015(6) 0.022(6) 0.035(6)
C1_16 0.18(3) 0.045(11) 0.073(14) -0.009(10) -0.025(16) 0.029(13)
C2_16 0.083(13) 0.063(11) 0.072(12) 0.020(9) -0.010(10) 0.039(10)
C3_16 0.114(14) 0.105(13) 0.043(8) 0.017(8) 0.001(9) 0.073(11)
C4_16 0.108(14) 0.115(13) 0.037(8) 0.016(8) 0.012(8) 0.076(11)
C5_16 0.060(12) 0.18(3) 0.066(14) 0.014(15) 0.004(10) 0.052(15)
O1_17 0.098(9) 0.101(10) 0.045(7) 0.019(6) 0.026(7) 0.039(8)
O2_17 0.098(9) 0.055(6) 0.058(7) 0.012(5) 0.036(7) 0.037(6)
C1_17 0.123(19) 0.15(2) 0.046(12) -0.005(13) 0.010(12) 0.059(17)
C2_17 0.082(13) 0.084(13) 0.051(11) -0.012(9) 0.014(10) 0.026(11)
C3_17 0.15(2) 0.059(11) 0.059(12) 0.007(9) 0.060(14) 0.042(12)
C4_17 0.095(14) 0.076(12) 0.047(10) 0.002(9) 0.033(10) 0.033(11)
C5_17 0.102(16) 0.095(16) 0.092(17) -0.005(12) 0.029(13) 0.051(13)
O1_18 0.124(11) 0.043(7) 0.064(8) -0.002(6) 0.021(8) 0.017(7)
O2_18 0.085(8) 0.051(7) 0.054(7) -0.004(5) 0.021(6) 0.008(6)
C1_18 0.25(3) 0.071(14) 0.052(12) 0.009(10) -0.012(16) 0.071(18)
C2_18 0.14(2) 0.050(10) 0.040(9) 0.017(8) 0.018(11) 0.011(12)
C3_18 0.100(15) 0.073(12) 0.026(8) -0.001(8) 0.001(9) 0.005(11)
C4_18 0.096(16) 0.079(14) 0.055(11) -0.003(10) 0.032(11) -0.013(12)
C5_18 0.082(15) 0.097(16) 0.095(18) -0.041(14) 0.023(13) -0.012(12)
O1_19 0.090(9) 0.074(8) 0.061(8) 0.011(6) 0.013(7) -0.014(7)
O2_19 0.090(9) 0.061(8) 0.109(12) 0.020(7) 0.047(9) 0.015(7)
C1_19 0.123(8) 0.086(7) 0.125(9) -0.003(6) 0.051(7) -0.023(6)
C2_19 0.123(8) 0.086(7) 0.125(9) -0.004(6) 0.052(7) -0.022(6)
C3_19 0.123(8) 0.086(7) 0.125(9) -0.004(6) 0.052(7) -0.022(6)
C4_19 0.123(8) 0.086(7) 0.125(9) -0.004(6) 0.052(7) -0.022(6)
C5_19 0.124(8) 0.086(7) 0.125(9) -0.005(6) 0.053(7) -0.022(6)
O1_20 0.057(6) 0.056(6) 0.048(6) 0.007(5) 0.006(5) 0.020(5)
O2_20 0.058(7) 0.075(8) 0.057(7) 0.010(6) -0.006(6) 0.007(6)
C1_20 0.090(6) 0.101(6) 0.037(4) 0.012(4) 0.008(4) 0.036(5)
C2_20 0.091(6) 0.101(6) 0.037(4) 0.012(4) 0.008(4) 0.035(5)
C3_20 0.091(6) 0.102(6) 0.038(4) 0.012(4) 0.008(4) 0.035(5)
C4_20 0.091(6) 0.102(6) 0.038(4) 0.012(4) 0.008(4) 0.035(5)
C5_20 0.092(6) 0.104(6) 0.041(4) 0.012(4) 0.007(4) 0.035(5)
O1_21 0.088(9) 0.079(9) 0.060(8) -0.019(6) 0.015(7) 0.013(7)
O2_21 0.085(8) 0.076(8) 0.052(7) 0.013(6) 0.014(6) 0.044(7)
C1_21 0.119(7) 0.096(7) 0.063(6) 0.009(5) 0.014(5) 0.062(6)
C2_21 0.118(7) 0.094(6) 0.062(6) 0.010(5) 0.015(5) 0.063(6)
C3_21 0.118(7) 0.094(6) 0.061(5) 0.011(5) 0.015(5) 0.063(6)
C4_21 0.118(7) 0.094(6) 0.061(6) 0.012(5) 0.016(5) 0.063(6)
C5_21 0.119(7) 0.095(7) 0.061(6) 0.014(5) 0.015(5) 0.061(6)
O1_22 0.073(7) 0.046(6) 0.057(7) -0.001(5) 0.030(6) 0.020(5)
O2_22 0.076(7) 0.035(5) 0.054(6) 0.001(4) 0.025(6) 0.013(5)
C1_22 0.096(15) 0.091(15) 0.091(16) -0.007(12) 0.055(13) 0.018(12)
C2_22 0.055(10) 0.055(10) 0.062(11) -0.005(8) 0.008(8) 0.015(8)
C3_22 0.083(12) 0.061(10) 0.057(10) 0.004(8) 0.045(10) 0.024(9)
C4_22 0.091(13) 0.043(9) 0.047(9) 0.002(7) 0.012(9) 0.022(8)
C5_22 0.081(12) 0.050(9) 0.055(10) -0.003(7) 0.035(9) 0.023(8)
O1_23 0.115(10) 0.059(7) 0.094(10) 0.041(7) 0.055(9) 0.047(7)
O2_23 0.089(9) 0.048(7) 0.085(9) 0.015(6) 0.040(7) 0.025(6)
C1_23 0.074(13) 0.069(13) 0.14(2) 0.044(13) 0.011(13) 0.025(11)
C2_23 0.084(13) 0.059(11) 0.075(13) 0.029(9) 0.003(10) 0.029(10)
C3_23 0.104(16) 0.042(9) 0.14(2) 0.026(11) 0.069(15) 0.039(10)
C4_23 0.127(18) 0.034(9) 0.096(16) 0.007(9) 0.055(14) 0.017(10)
C5_23 0.080(14) 0.052(11) 0.17(2) 0.048(13) 0.053(15) 0.028(10)
O1_24 0.095(10) 0.067(8) 0.059(8) -0.006(6) 0.001(7) 0.012(7)
O2_24 0.075(8) 0.092(9) 0.048(7) 0.025(6) 0.003(6) 0.018(7)
C1_24 0.114(19) 0.15(2) 0.066(15) 0.015(15) 0.019(14) 0.040(18)
C2_24 0.079(13) 0.061(11) 0.072(13) 0.016(9) -0.001(11) 0.013(10)
C3_24 0.118(17) 0.080(13) 0.045(10) 0.027(9) 0.021(11) 0.022(12)
C4_24 0.078(13) 0.069(12) 0.073(14) 0.023(10) -0.019(10) 0.011(10)
C5_24 0.14(2) 0.15(2) 0.075(16) 0.049(16) 0.021(16) 0.08(2)
O1_25 0.068(7) 0.057(6) 0.043(6) 0.002(5) 0.021(6) 0.009(5)
O2_25 0.068(7) 0.042(5) 0.044(6) 0.006(4) 0.018(5) 0.021(5)
C1_25 0.069(11) 0.078(12) 0.049(10) 0.017(8) 0.018(9) 0.005(9)
C2_25 0.076(12) 0.041(8) 0.055(10) 0.008(7) 0.029(9) 0.025(8)
C3_25 0.067(10) 0.051(9) 0.036(8) -0.001(6) 0.007(7) 0.019(8)
C4_25 0.082(12) 0.048(9) 0.043(9) 0.015(7) 0.023(9) 0.027(8)
C5_25 0.066(11) 0.073(11) 0.056(10) 0.013(8) 0.030(9) 0.033(9)
O1_26 0.125(11) 0.055(7) 0.037(6) 0.014(5) 0.007(6) 0.035(7)
O2_26 0.072(7) 0.059(7) 0.051(6) 0.015(5) 0.011(6) 0.033(6)
C1_26 0.20(3) 0.083(14) 0.050(11) 0.021(10) 0.018(14) 0.087(17)
C2_26 0.106(15) 0.063(12) 0.071(13) 0.008(9) 0.006(11) 0.043(11)
C3_26 0.120(17) 0.073(12) 0.069(13) 0.031(10) 0.041(12) 0.052(12)
C4_26 0.131(17) 0.048(9) 0.068(12) 0.022(8) 0.046(12) 0.051(10)
C5_26 0.16(2) 0.052(11) 0.081(14) 0.016(9) 0.057(14) 0.058(12)
O1_27 0.086(8) 0.039(6) 0.062(7) -0.001(5) 0.029(6) 0.013(5)
O2_27 0.057(6) 0.047(6) 0.045(6) 0.005(5) 0.017(5) 0.014(5)
C1_27 0.074(12) 0.058(10) 0.063(11) 0.000(8) 0.012(9) 0.013(9)
C2_27 0.073(11) 0.046(9) 0.066(11) 0.015(8) 0.026(9) 0.025(8)
C3_27 0.080(11) 0.044(9) 0.048(9) -0.019(7) 0.002(8) 0.026(8)
C4_27 0.062(10) 0.047(9) 0.042(8) -0.006(7) 0.005(7) 0.021(7)
C5_27 0.076(12) 0.065(11) 0.067(12) 0.014(9) 0.026(10) 0.034(9)

loop_
_atom_type_symbol
_atom_type_description
_atom_type_scat_dispersion_real
_atom_type_scat_dispersion_imag
_atom_type_scat_source
C C 0.0181 0.0091 'International Tables Vol C Tables 4.2.6.8 and 6.1.1.4'
H H 0.0000 0.0000 'International Tables Vol C Tables 4.2.6.8 and 6.1.1.4'
Fe Fe -1.1336 3.1974 'International Tables Vol C Tables 4.2.6.8 and 6.1.1.4'
N N 0.0311 0.0180 'International Tables Vol C Tables 4.2.6.8 and 6.1.1.4'
Nd Nd -3.1807 10.9079 'International Tables Vol C Tables 4.2.6.8 and 6.1.1.4'
O O 0.0492 0.0322 'International Tables Vol C Tables 4.2.6.8 and 6.1.1.4'

loop_
_geom_angle_atom_site_label_1
_geom_angle_atom_site_label_2
_geom_angle_atom_site_label_3
_geom_angle
_geom_angle_site_symmetry_1
_geom_angle_site_symmetry_3
_geom_angle_publ_flag
Fe1 Nd1 Nd3 57.62(4) . . ?
Fe1 Nd1 Fe2 61.62(5) . . ?
Fe2 Nd1 Nd3 110.66(5) . . ?
O20 Nd1 Nd3 35.8(2) . . ?
O20 Nd1 Fe1 34.4(2) . . ?
O20 Nd1 Fe2 75.0(2) . . ?
O20 Nd1 O17 101.6(3) . . ?
O20 Nd1 O47 136.3(3) . . ?
O20 Nd1 O51 69.0(3) . . ?
O20 Nd1 O8 66.4(3) . . ?
O17 Nd1 Nd3 132.4(2) . . ?
O17 Nd1 Fe1 74.8(2) . . ?
O17 Nd1 Fe2 34.4(3) . . ?
O17 Nd1 O47 70.6(4) . . ?
O17 Nd1 O51 66.4(3) . . ?
O17 Nd1 O8 68.4(3) . . ?
O47 Nd1 Nd3 120.7(3) . . ?
O47 Nd1 Fe1 106.0(3) . . ?
O47 Nd1 Fe2 104.9(2) . . ?
O51 Nd1 Nd3 99.9(2) . . ?
O51 Nd1 Fe1 77.3(2) . . ?
O51 Nd1 Fe2 35.5(2) . . ?
O51 Nd1 O47 134.3(3) . . ?
O51 Nd1 O8 105.7(3) . . ?
O36 Nd1 Nd3 36.2(3) . . ?
O36 Nd1 Fe1 74.3(2) . . ?
O36 Nd1 Fe2 135.9(2) . . ?
O36 Nd1 O20 68.5(3) . . ?
O36 Nd1 O17 133.7(3) . . ?
O36 Nd1 O47 86.0(4) . . ?
O36 Nd1 O51 136.1(3) . . ?
O36 Nd1 O8 66.4(3) . . ?
O43 Nd1 Nd3 97.1(3) . . ?
O43 Nd1 Fe1 149.2(3) . . ?
O43 Nd1 Fe2 149.1(3) . . ?
O43 Nd1 O20 130.5(4) . . ?
O43 Nd1 O17 127.9(4) . . ?
O43 Nd1 O47 70.0(4) . . ?
O43 Nd1 O51 128.3(4) . . ?
O43 Nd1 O36 74.9(4) . . ?
O43 Nd1 O49 70.6(5) . . ?
O43 Nd1 O8 126.0(4) . . ?
O43 Nd1 O55 75.2(4) . . ?
O49 Nd1 Nd3 59.5(3) . . ?
O49 Nd1 Fe1 104.8(3) . . ?
O49 Nd1 Fe2 111.7(3) . . ?
O49 Nd1 O20 70.4(4) . . ?
O49 Nd1 O17 142.7(4) . . ?
O49 Nd1 O47 140.2(4) . . ?
O49 Nd1 O51 77.0(4) . . ?
O49 Nd1 O36 78.7(4) . . ?
O49 Nd1 O8 131.7(4) . . ?
O49 Nd1 O55 93.0(4) . . ?
O8 Nd1 Nd3 72.8(2) . . ?
O8 Nd1 Fe1 35.4(2) . . ?
O8 Nd1 Fe2 76.9(2) . . ?
O8 Nd1 O47 71.1(3) . . ?
O55 Nd1 Nd3 152.2(2) . . ?
O55 Nd1 Fe1 135.4(2) . . ?
O55 Nd1 Fe2 73.9(2) . . ?
O55 Nd1 O20 135.7(3) . . ?
O55 Nd1 O17 66.9(3) . . ?
O55 Nd1 O47 82.3(4) . . ?
O55 Nd1 O51 67.2(3) . . ?
O55 Nd1 O36 150.1(3) . . ?
O55 Nd1 O8 133.4(3) . . ?
Fe1 Nd6 Nd4 59.39(4) . . ?
Fe2 Nd6 Nd4 60.18(4) . . ?
Fe2 Nd6 Fe1 61.67(5) . . ?
O24 Nd6 Nd4 43.6(2) . . ?
O24 Nd6 Fe1 32.0(2) . . ?
O24 Nd6 Fe2 32.8(2) . . ?
O24 Nd6 O14 76.7(3) . . ?
O24 Nd6 O34 67.9(3) . . ?
O24 Nd6 O50 66.9(3) . . ?
O24 Nd6 O12 76.9(3) . . ?
O24 Nd6 O27 147.4(3) . . ?
O24 Nd6 O53 139.4(3) . . ?
O24 Nd6 O1_20 81.8(3) . . ?
O14 Nd6 Nd4 43.9(2) . . ?
O14 Nd6 Fe1 101.9(2) . . ?
O14 Nd6 Fe2 69.7(2) . . ?
O14 Nd6 O34 64.6(3) . . ?
O14 Nd6 O50 123.5(3) . . ?
O14 Nd6 O12 66.2(3) . . ?
O14 Nd6 O27 76.1(4) . . ?
O14 Nd6 O53 93.0(4) . . ?
O14 Nd6 O1_20 141.0(3) . . ?
O34 Nd6 Nd4 82.0(2) . . ?
O34 Nd6 Fe1 96.5(2) . . ?
O34 Nd6 Fe2 35.4(2) . . ?
O34 Nd6 O50 129.3(3) . . ?
O34 Nd6 O27 114.8(4) . . ?
O50 Nd6 Nd4 80.9(2) . . ?
O50 Nd6 Fe1 35.0(2) . . ?
O50 Nd6 Fe2 96.1(2) . . ?
O50 Nd6 O27 115.5(4) . . ?
O12 Nd6 Nd4 43.8(2) . . ?
O12 Nd6 Fe1 69.7(2) . . ?
O12 Nd6 Fe2 102.7(2) . . ?
O12 Nd6 O34 124.2(3) . . ?
O12 Nd6 O50 64.5(3) . . ?
O12 Nd6 O27 75.9(4) . . ?
O12 Nd6 O53 134.8(3) . . ?
O27 Nd6 Nd4 103.8(3) . . ?
O27 Nd6 Fe1 142.8(3) . . ?
O27 Nd6 Fe2 142.7(3) . . ?
O53 Nd6 Nd4 136.6(3) . . ?
O53 Nd6 Fe1 155.3(2) . . ?
O53 Nd6 Fe2 106.7(3) . . ?
O53 Nd6 O34 72.2(4) . . ?
O53 Nd6 O50 142.2(4) . . ?
O53 Nd6 O27 59.9(4) . . ?
O1_20 Nd6 Nd4 125.4(2) . . ?
O1_20 Nd6 Fe1 73.4(2) . . ?
O1_20 Nd6 Fe2 74.6(2) . . ?
O1_20 Nd6 O34 77.3(3) . . ?
O1_20 Nd6 O50 74.8(3) . . ?
O1_20 Nd6 O12 138.8(3) . . ?
O1_20 Nd6 O27 130.8(4) . . ?
O1_20 Nd6 O53 82.6(4) . . ?
O2_20 Nd6 Nd4 142.3(3) . . ?
O2_20 Nd6 Fe1 104.8(3) . . ?
O2_20 Nd6 Fe2 146.7(3) . . ?
O2_20 Nd6 O24 135.7(3) . . ?
O2_20 Nd6 O14 142.9(4) . . ?
O2_20 Nd6 O34 135.6(4) . . ?
O2_20 Nd6 O50 72.0(3) . . ?
O2_20 Nd6 O12 99.8(4) . . ?
O2_20 Nd6 O27 67.0(4) . . ?
O2_20 Nd6 O53 72.5(4) . . ?
O2_20 Nd6 O1_20 72.3(4) . . ?
Nd3 Nd8 Nd1 61.32(2) . . ?
O30 Nd8 Nd1 75.2(2) . . ?
O30 Nd8 Nd3 41.6(2) . . ?
O30 Nd8 O36 75.7(3) . . ?
O30 Nd8 O8 66.5(3) . . ?
O30 Nd8 O1_13 142.3(3) . . ?
O30 Nd8 O2_13 142.0(4) . . ?
O30 Nd8 O2_15 67.5(3) . . ?
O30 Nd8 O2_27 82.0(3) . . ?
O36 Nd8 Nd1 33.5(2) . . ?
O36 Nd8 Nd3 41.5(3) . . ?
O36 Nd8 O8 67.6(3) . . ?
O36 Nd8 O2_13 78.9(4) . . ?
O36 Nd8 O2_15 68.9(3) . . ?
O36 Nd8 O2_27 141.0(3) . . ?
O8 Nd8 Nd1 35.7(2) . . ?
O8 Nd8 Nd3 79.0(2) . . ?
O8 Nd8 O2_15 122.4(3) . . ?
O1_13 Nd8 Nd1 81.2(2) . . ?
O1_13 Nd8 Nd3 140.5(2) . . ?
O1_13 Nd8 O36 99.9(4) . . ?
O1_13 Nd8 O8 77.1(3) . . ?
O1_13 Nd8 O2_13 69.7(4) . . ?
O1_13 Nd8 O2_15 146.6(3) . . ?
O1_13 Nd8 O2_27 78.9(4) . . ?
O2_13 Nd8 Nd1 98.1(3) . . ?
O2_13 Nd8 Nd3 102.0(3) . . ?
O2_13 Nd8 O8 127.1(3) . . ?
O2_13 Nd8 O2_15 77.2(4) . . ?
O2_15 Nd8 Nd1 99.8(2) . . ?
O2_15 Nd8 Nd3 43.4(2) . . ?
O1_27 Nd8 Nd1 167.8(3) . . ?
O1_27 Nd8 Nd3 129.0(3) . . ?
O1_27 Nd8 O30 116.7(4) . . ?
O1_27 Nd8 O36 147.9(3) . . ?
O1_27 Nd8 O8 144.0(3) . . ?
O1_27 Nd8 O1_13 87.1(4) . . ?
O1_27 Nd8 O2_13 74.3(4) . . ?
O1_27 Nd8 O2_15 88.0(4) . . ?
O1_27 Nd8 O2_27 71.0(3) . . ?
O2_27 Nd8 Nd1 109.9(2) . . ?
O2_27 Nd8 Nd3 123.5(2) . . ?
O2_27 Nd8 O8 74.4(3) . . ?
O2_27 Nd8 O2_13 133.8(4) . . ?
O2_27 Nd8 O2_15 129.9(3) . . ?
Nd6 Nd2 Nd4 52.34(2) . . ?
Fe1 Nd2 Nd6 54.51(4) . . ?
Fe1 Nd2 Nd4 54.80(4) . . ?
O35 Nd2 Nd6 64.5(3) . . ?
O35 Nd2 Nd4 111.8(3) . . ?
O35 Nd2 Fe1 106.9(3) . . ?
O6 Nd2 Nd6 71.6(2) . . ?
O6 Nd2 Nd4 36.8(2) . . ?
O6 Nd2 Fe1 34.44(19) . . ?
O6 Nd2 O35 135.2(4) . . ?
O50 Nd2 Nd6 37.4(2) . . ?
O50 Nd2 Nd4 72.9(2) . . ?
O50 Nd2 Fe1 34.9(2) . . ?
O50 Nd2 O35 72.2(4) . . ?
O50 Nd2 O6 67.8(3) . . ?
O50 Nd2 O1_23 122.7(4) . . ?
O12 Nd2 Nd6 33.1(2) . . ?
O12 Nd2 Nd4 33.7(3) . . ?
O12 Nd2 Fe1 71.3(2) . . ?
O12 Nd2 O35 79.2(4) . . ?
O12 Nd2 O6 68.2(3) . . ?
O12 Nd2 O50 68.7(3) . . ?
O12 Nd2 O1_16 117.5(4) . . ?
O12 Nd2 O2_16 75.7(4) . . ?
O12 Nd2 O1_23 140.5(4) . . ?
O12 Nd2 O2_23 144.8(4) . . ?
O1_16 Nd2 Nd6 144.1(3) . . ?
O1_16 Nd2 Nd4 91.8(3) . . ?
O1_16 Nd2 Fe1 105.4(3) . . ?
O1_16 Nd2 O35 147.2(4) . . ?
O1_16 Nd2 O6 77.1(4) . . ?
O1_16 Nd2 O50 138.9(4) . . ?
O1_16 Nd2 O2_16 72.5(4) . . ?
O1_16 Nd2 O1_23 80.0(5) . . ?
O1_16 Nd2 O2_23 76.1(4) . . ?
O2_16 Nd2 Nd6 104.0(3) . . ?
O2_16 Nd2 Nd4 86.4(3) . . ?
O2_16 Nd2 Fe1 141.2(3) . . ?
O2_16 Nd2 O35 86.2(4) . . ?
O2_16 Nd2 O6 113.1(3) . . ?
O2_16 Nd2 O50 141.0(4) . . ?
O2_16 Nd2 O1_23 77.1(4) . . ?
O2_16 Nd2 O2_23 138.2(4) . . ?
O1_23 Nd2 Nd6 135.1(4) . . ?
O1_23 Nd2 Nd4 163.1(3) . . ?
O1_23 Nd2 Fe1 141.7(3) . . ?
O1_23 Nd2 O35 71.0(5) . . ?
O1_23 Nd2 O6 150.3(4) . . ?
O2_23 Nd2 Nd6 117.6(3) . . ?
O2_23 Nd2 Nd4 121.8(3) . . ?
O2_23 Nd2 Fe1 73.7(3) . . ?
O2_23 Nd2 O35 107.2(5) . . ?
O2_23 Nd2 O6 85.4(4) . . ?
O2_23 Nd2 O50 80.2(3) . . ?
O2_23 Nd2 O1_23 70.9(4) . . ?
Fe2 Nd7 Nd6 53.63(4) . . ?
O37 Nd7 Nd6 118.0(3) . . ?
O37 Nd7 Fe2 104.0(3) . . ?
O14 Nd7 Nd6 32.1(2) . . ?
O14 Nd7 Fe2 69.6(2) . . ?
O14 Nd7 O37 88.2(4) . . ?
O14 Nd7 O34 67.3(3) . . ?
O14 Nd7 O4 68.0(3) . . ?
O14 Nd7 O1_14 143.0(3) . . ?
O14 Nd7 O2_14 147.0(4) . . ?
O14 Nd7 O1_19 94.7(4) . . ?
O14 Nd7 O2_19 75.3(4) . . ?
O34 Nd7 Nd6 37.2(2) . . ?
O34 Nd7 Fe2 34.2(3) . . ?
O34 Nd7 O37 136.0(3) . . ?
O4 Nd7 Nd6 71.3(2) . . ?
O4 Nd7 Fe2 33.7(2) . . ?
O4 Nd7 O37 70.3(3) . . ?
O4 Nd7 O34 66.8(3) . . ?
O1_14 Nd7 Nd6 118.5(2) . . ?
O1_14 Nd7 Fe2 73.5(2) . . ?
O1_14 Nd7 O37 101.9(5) . . ?
O1_14 Nd7 O34 81.5(3) . . ?
O1_14 Nd7 O4 81.9(4) . . ?
O1_14 Nd7 O2_14 69.7(4) . . ?
O1_14 Nd7 O1_19 97.6(5) . . ?
O1_14 Nd7 O2_19 141.7(4) . . ?
O2_14 Nd7 Nd6 158.0(3) . . ?
O2_14 Nd7 Fe2 142.4(3) . . ?
O2_14 Nd7 O37 77.0(4) . . ?
O2_14 Nd7 O34 141.1(4) . . ?
O2_14 Nd7 O4 130.7(4) . . ?
O1_19 Nd7 Nd6 77.8(3) . . ?
O1_19 Nd7 Fe2 111.5(3) . . ?
O1_19 Nd7 O37 143.1(4) . . ?
O1_19 Nd7 O34 77.6(4) . . ?
O1_19 Nd7 O4 144.1(4) . . ?
O1_19 Nd7 O2_14 80.9(5) . . ?
O1_19 Nd7 O2_19 71.5(5) . . ?
O2_19 Nd7 Nd6 95.5(3) . . ?
O2_19 Nd7 Fe2 144.8(3) . . ?
O2_19 Nd7 O37 73.7(5) . . ?
O2_19 Nd7 O34 128.5(4) . . ?
O2_19 Nd7 O4 128.5(4) . . ?
O2_19 Nd7 O2_14 72.3(4) . . ?
Nd8 Nd3 Nd1 64.09(2) . . ?
O30 Nd3 Nd1 76.6(2) . . ?
O30 Nd3 Nd8 40.0(2) . . ?
O30 Nd3 O2_15 67.0(3) . . ?
O20 Nd3 Nd1 36.1(2) . . ?
O20 Nd3 Nd8 78.4(2) . . ?
O20 Nd3 O30 65.2(3) . . ?
O20 Nd3 O36 68.5(3) . . ?
O20 Nd3 O2_15 122.5(3) . . ?
O36 Nd3 Nd1 35.9(2) . . ?
O36 Nd3 Nd8 40.6(2) . . ?
O36 Nd3 O30 73.5(3) . . ?
O36 Nd3 O2_15 68.9(3) . . ?
O52 Nd3 Nd1 93.0(3) . . ?
O52 Nd3 Nd8 96.3(3) . . ?
O52 Nd3 O30 135.4(4) . . ?
O52 Nd3 O20 125.9(4) . . ?
O52 Nd3 O36 73.3(4) . . ?
O52 Nd3 O2_15 73.7(4) . . ?
O1_15 Nd3 Nd1 172.9(3) . . ?
O1_15 Nd3 Nd8 109.0(3) . . ?
O1_15 Nd3 O30 99.3(4) . . ?
O1_15 Nd3 O20 147.2(4) . . ?
O1_15 Nd3 O36 137.5(4) . . ?
O1_15 Nd3 O52 85.8(4) . . ?
O1_15 Nd3 O2_15 69.9(4) . . ?
O1_15 Nd3 O2_24 73.8(4) . . ?
O2_15 Nd3 Nd1 103.0(2) . . ?
O2_15 Nd3 Nd8 44.2(2) . . ?
O1_24 Nd3 Nd1 104.9(3) . . ?
O1_24 Nd3 Nd8 165.8(4) . . ?
O1_24 Nd3 O30 150.0(4) . . ?
O1_24 Nd3 O20 97.9(4) . . ?
O1_24 Nd3 O36 125.3(4) . . ?
O1_24 Nd3 O52 74.6(5) . . ?
O1_24 Nd3 O1_15 81.6(5) . . ?
O1_24 Nd3 O2_15 138.4(4) . . ?
O1_24 Nd3 O2_24 70.7(5) . . ?
O2_24 Nd3 Nd1 110.9(3) . . ?
O2_24 Nd3 Nd8 120.7(3) . . ?
O2_24 Nd3 O30 80.7(4) . . ?
O2_24 Nd3 O20 75.2(4) . . ?
O2_24 Nd3 O36 141.7(3) . . ?
O2_24 Nd3 O52 141.7(4) . . ?
O2_24 Nd3 O2_15 125.4(4) . . ?
Nd5 Nd9 Nd1 62.50(2) . . ?
O18 Nd9 Nd1 75.7(2) . . ?
O18 Nd9 Nd5 40.7(3) . . ?
O18 Nd9 O55 74.2(3) . . ?
O18 Nd9 O2_26 68.2(3) . . ?
O51 Nd9 Nd1 36.0(2) . . ?
O51 Nd9 Nd5 78.8(2) . . ?
O51 Nd9 O18 65.9(3) . . ?
O51 Nd9 O55 67.8(3) . . ?
O51 Nd9 O2_26 122.2(3) . . ?
O55 Nd9 Nd1 34.3(2) . . ?
O55 Nd9 Nd5 40.8(2) . . ?
O55 Nd9 O2_26 67.3(3) . . ?
O1_17 Nd9 Nd1 92.4(3) . . ?
O1_17 Nd9 Nd5 154.3(3) . . ?
O1_17 Nd9 O18 142.7(4) . . ?
O1_17 Nd9 O51 83.5(4) . . ?
O1_17 Nd9 O55 114.7(4) . . ?
O1_17 Nd9 O2_17 71.6(4) . . ?
O1_17 Nd9 O1_18 85.7(5) . . ?
O1_17 Nd9 O2_18 76.4(4) . . ?
O1_17 Nd9 O2_26 149.1(4) . . ?
O2_17 Nd9 Nd1 95.3(3) . . ?
O2_17 Nd9 Nd5 103.6(3) . . ?
O2_17 Nd9 O18 143.5(4) . . ?
O2_17 Nd9 O51 124.6(3) . . ?
O2_17 Nd9 O55 78.8(4) . . ?
O2_17 Nd9 O2_18 137.2(4) . . ?
O2_17 Nd9 O2_26 79.0(4) . . ?
O1_18 Nd9 Nd1 174.0(3) . . ?
O1_18 Nd9 Nd5 118.7(3) . . ?
O1_18 Nd9 O18 109.2(4) . . ?
O1_18 Nd9 O51 148.8(4) . . ?
O1_18 Nd9 O55 142.6(4) . . ?
O1_18 Nd9 O2_17 78.7(4) . . ?
O1_18 Nd9 O2_18 71.1(4) . . ?
O1_18 Nd9 O2_26 79.2(4) . . ?
O2_18 Nd9 Nd1 113.9(3) . . ?
O2_18 Nd9 Nd5 117.3(3) . . ?
O2_18 Nd9 O18 76.7(4) . . ?
O2_18 Nd9 O51 77.9(3) . . ?
O2_18 Nd9 O55 141.7(3) . . ?
O2_18 Nd9 O2_26 122.5(4) . . ?
O2_26 Nd9 Nd1 99.8(2) . . ?
O2_26 Nd9 Nd5 43.4(2) . . ?
Nd6 Nd4 Nd2 63.81(2) . . ?
Fe1 Nd4 Nd6 58.92(4) . . ?
Fe1 Nd4 Nd2 53.82(4) . . ?
O24 Nd4 Nd6 41.8(2) . . ?
O24 Nd4 Nd2 75.8(2) . . ?
O24 Nd4 Fe1 32.3(2) . . ?
O24 Nd4 O14 74.1(3) . . ?
O24 Nd4 O4 65.6(3) . . ?
O24 Nd4 O6 66.0(3) . . ?
O24 Nd4 O12 74.9(3) . . ?
O14 Nd4 Nd6 42.6(2) . . ?
O14 Nd4 Nd2 95.7(2) . . ?
O14 Nd4 Fe1 100.1(2) . . ?
O14 Nd4 O4 63.3(3) . . ?
O14 Nd4 O6 122.0(3) . . ?
O4 Nd4 Nd6 79.1(2) . . ?
O4 Nd4 Nd2 139.6(2) . . ?
O4 Nd4 Fe1 94.1(2) . . ?
O6 Nd4 Nd6 80.4(2) . . ?
O6 Nd4 Nd2 35.8(2) . . ?
O6 Nd4 Fe1 33.99(18) . . ?
O6 Nd4 O4 126.2(3) . . ?
O12 Nd4 Nd6 43.3(2) . . ?
O12 Nd4 Nd2 31.4(2) . . ?
O12 Nd4 Fe1 69.2(2) . . ?
O12 Nd4 O14 65.0(3) . . ?
O12 Nd4 O4 121.1(3) . . ?
O12 Nd4 O6 65.1(3) . . ?
O1_22 Nd4 Nd6 93.7(3) . . ?
O1_22 Nd4 Nd2 88.8(3) . . ?
O1_22 Nd4 Fe1 139.8(3) . . ?
O1_22 Nd4 O24 135.3(3) . . ?
O1_22 Nd4 O14 65.9(3) . . ?
O1_22 Nd4 O4 110.1(3) . . ?
O1_22 Nd4 O6 120.5(3) . . ?
O1_22 Nd4 O12 70.8(4) . . ?
O1_22 Nd4 O2_25 141.3(4) . . ?
O2_22 Nd4 Nd6 134.9(3) . . ?
O2_22 Nd4 Nd2 73.8(3) . . ?
O2_22 Nd4 Fe1 107.2(2) . . ?
O2_22 Nd4 O24 139.4(3) . . ?
O2_22 Nd4 O14 134.9(3) . . ?
O2_22 Nd4 O4 145.7(4) . . ?
O2_22 Nd4 O6 73.6(3) . . ?
O2_22 Nd4 O12 92.0(4) . . ?
O2_22 Nd4 O1_22 70.0(3) . . ?
O2_22 Nd4 O1_25 76.4(4) . . ?
O2_22 Nd4 O2_25 84.7(3) . . ?
O1_25 Nd4 Nd6 141.3(3) . . ?
O1_25 Nd4 Nd2 149.5(2) . . ?
O1_25 Nd4 Fe1 145.0(3) . . ?
O1_25 Nd4 O24 133.5(3) . . ?
O1_25 Nd4 O14 100.7(3) . . ?
O1_25 Nd4 O4 70.9(3) . . ?
O1_25 Nd4 O6 137.3(3) . . ?
O1_25 Nd4 O12 145.7(3) . . ?
O1_25 Nd4 O1_22 74.9(4) . . ?
O1_25 Nd4 O2_25 70.9(3) . . ?
O2_25 Nd4 Nd6 124.4(2) . . ?
O2_25 Nd4 Nd2 112.3(2) . . ?
O2_25 Nd4 Fe1 74.7(2) . . ?
O2_25 Nd4 O24 82.6(3) . . ?
O2_25 Nd4 O14 137.8(3) . . ?
O2_25 Nd4 O4 75.1(3) . . ?
O2_25 Nd4 O6 76.7(3) . . ?
O2_25 Nd4 O12 141.0(3) . . ?
Nd1 Nd5 H25A 94.8 . . ?
Nd9 Nd5 Nd1 63.30(2) . . ?
Nd9 Nd5 H25A 116.7 . . ?
O17 Nd5 Nd1 36.1(2) . . ?
O17 Nd5 Nd9 79.4(2) . . ?
O17 Nd5 O25 126.2(4) . . ?
O17 Nd5 H25A 117.7 . . ?
O17 Nd5 O2_26 123.8(3) . . ?
O25 Nd5 Nd1 94.9(3) . . ?
O25 Nd5 Nd9 98.9(3) . . ?
O25 Nd5 H25A 20.0 . . ?
O25 Nd5 O2_26 73.5(4) . . ?
O18 Nd5 Nd1 76.6(2) . . ?
O18 Nd5 Nd9 41.6(2) . . ?
O18 Nd5 O17 66.2(3) . . ?
O18 Nd5 O25 139.4(4) . . ?
O18 Nd5 H25A 158.3 . . ?
O18 Nd5 O55 75.9(3) . . ?
O18 Nd5 O2_21 81.0(4) . . ?
O18 Nd5 O2_26 69.6(3) . . ?
O55 Nd5 Nd1 34.4(2) . . ?
O55 Nd5 Nd9 41.9(3) . . ?
O55 Nd5 O17 68.2(3) . . ?
O55 Nd5 O25 75.5(4) . . ?
O55 Nd5 H25A 85.8 . . ?
O55 Nd5 O2_26 68.7(3) . . ?
O1_21 Nd5 Nd1 99.1(4) . . ?
O1_21 Nd5 Nd9 159.9(3) . . ?
O1_21 Nd5 O17 91.8(4) . . ?
O1_21 Nd5 O25 71.6(4) . . ?
O1_21 Nd5 H25A 51.8 . . ?
O1_21 Nd5 O18 148.5(4) . . ?
O1_21 Nd5 O55 118.0(4) . . ?
O1_21 Nd5 O2_21 71.6(4) . . ?
O1_21 Nd5 O2_26 140.7(4) . . ?
O2_21 Nd5 Nd1 112.0(3) . . ?
O2_21 Nd5 Nd9 122.6(3) . . ?
O2_21 Nd5 O17 76.0(3) . . ?
O2_21 Nd5 O25 137.2(4) . . ?
O2_21 Nd5 H25A 120.7 . . ?
O2_21 Nd5 O55 142.9(4) . . ?
O2_21 Nd5 O2_26 128.5(4) . . ?
O1_26 Nd5 Nd1 172.0(3) . . ?
O1_26 Nd5 Nd9 109.1(3) . . ?
O1_26 Nd5 O17 148.2(4) . . ?
O1_26 Nd5 O25 83.8(4) . . ?
O1_26 Nd5 H25A 86.6 . . ?
O1_26 Nd5 O18 99.2(4) . . ?
O1_26 Nd5 O55 138.2(3) . . ?
O1_26 Nd5 O1_21 88.0(5) . . ?
O1_26 Nd5 O2_21 73.7(4) . . ?
O1_26 Nd5 O2_26 70.7(4) . . ?
O2_26 Nd5 Nd1 101.3(2) . . ?
O2_26 Nd5 Nd9 44.3(2) . . ?
O2_26 Nd5 H25A 93.1 . . ?
Nd1 Fe1 Nd6 108.84(6) . . ?
Nd1 Fe1 Nd2 177.93(7) . . ?
Nd1 Fe1 Nd4 110.63(6) . . ?
Nd6 Fe1 Nd4 61.69(4) . . ?
Nd2 Fe1 Nd6 71.57(5) . . ?
Nd2 Fe1 Nd4 71.38(4) . . ?
O30 Fe1 Nd1 93.8(3) . . ?
O30 Fe1 Nd6 138.9(3) . . ?
O30 Fe1 Nd2 84.7(3) . . ?
O30 Fe1 Nd4 140.9(3) . . ?
O20 Fe1 Nd1 44.0(3) . . ?
O20 Fe1 Nd6 91.9(3) . . ?
O20 Fe1 Nd2 134.2(3) . . ?
O20 Fe1 Nd4 137.7(3) . . ?
O20 Fe1 O30 80.9(4) . . ?
O20 Fe1 O8 85.0(4) . . ?
O20 Fe1 O50 93.5(4) . . ?
O24 Fe1 Nd1 82.8(3) . . ?
O24 Fe1 Nd6 41.1(3) . . ?
O24 Fe1 Nd2 98.7(3) . . ?
O24 Fe1 Nd4 43.3(3) . . ?
O24 Fe1 O30 175.7(4) . . ?
O24 Fe1 O20 94.8(4) . . ?
O24 Fe1 O6 88.7(4) . . ?
O24 Fe1 O8 98.5(4) . . ?
O24 Fe1 O50 88.3(4) . . ?
O6 Fe1 Nd1 136.7(3) . . ?
O6 Fe1 Nd6 90.8(3) . . ?
O6 Fe1 Nd2 45.1(3) . . ?
O6 Fe1 Nd4 45.7(3) . . ?
O6 Fe1 O30 95.6(4) . . ?
O6 Fe1 O20 176.6(4) . . ?
O6 Fe1 O8 94.3(4) . . ?
O6 Fe1 O50 86.7(4) . . ?
O8 Fe1 Nd1 45.9(3) . . ?
O8 Fe1 Nd6 139.2(3) . . ?
O8 Fe1 Nd2 135.0(3) . . ?
O8 Fe1 Nd4 94.5(3) . . ?
O8 Fe1 O30 80.8(4) . . ?
O50 Fe1 Nd1 135.0(3) . . ?
O50 Fe1 Nd6 47.4(3) . . ?
O50 Fe1 Nd2 43.8(3) . . ?
O50 Fe1 Nd4 91.1(3) . . ?
O50 Fe1 O30 92.4(4) . . ?
O50 Fe1 O8 173.2(4) . . ?
Nd1 Fe2 Nd7 179.42(7) . . ?
Nd6 Fe2 Nd1 108.97(6) . . ?
Nd6 Fe2 Nd7 71.53(5) . . ?
O17 Fe2 Nd1 44.5(2) . . ?
O17 Fe2 Nd6 136.9(3) . . ?
O17 Fe2 Nd7 135.3(3) . . ?
O17 Fe2 O18 81.0(4) . . ?
O17 Fe2 O51 84.8(4) . . ?
O17 Fe2 O34 175.3(4) . . ?
O18 Fe2 Nd1 93.8(3) . . ?
O18 Fe2 Nd6 141.3(3) . . ?
O18 Fe2 Nd7 85.6(3) . . ?
O24 Fe2 Nd1 81.8(3) . . ?
O24 Fe2 Nd6 42.1(3) . . ?
O24 Fe2 Nd7 98.8(3) . . ?
O24 Fe2 O17 95.2(4) . . ?
O24 Fe2 O18 175.6(4) . . ?
O24 Fe2 O51 96.9(4) . . ?
O24 Fe2 O34 89.5(4) . . ?
O24 Fe2 O4 89.6(4) . . ?
O51 Fe2 Nd1 45.2(3) . . ?
O51 Fe2 Nd6 93.5(3) . . ?
O51 Fe2 Nd7 134.6(3) . . ?
O51 Fe2 O18 80.6(4) . . ?
O34 Fe2 Nd1 136.0(3) . . ?
O34 Fe2 Nd6 47.7(3) . . ?
O34 Fe2 Nd7 44.1(3) . . ?
O34 Fe2 O18 94.3(4) . . ?
O34 Fe2 O51 94.0(4) . . ?
O4 Fe2 Nd1 136.6(3) . . ?
O4 Fe2 Nd6 91.3(3) . . ?
O4 Fe2 Nd7 43.5(3) . . ?
O4 Fe2 O17 94.7(4) . . ?
O4 Fe2 O18 92.9(4) . . ?
O4 Fe2 O51 173.5(4) . . ?
O4 Fe2 O34 86.0(4) . . ?
Nd8 O30 Nd3 98.4(3) . . ?
Fe1 O30 Nd8 106.3(4) . . ?
Fe1 O30 Nd3 104.5(4) . . ?
Nd3 O20 Nd1 108.1(3) . . ?
Fe1 O20 Nd1 101.6(4) . . ?
Fe1 O20 Nd3 108.3(4) . . ?
Nd5 O17 Nd1 108.8(3) . . ?
Fe2 O17 Nd1 101.1(4) . . ?
Fe2 O17 Nd5 106.3(4) . . ?
Nd2 O35 H35A 115.7 . . ?
Nd2 O35 H35B 114.1 . . ?
H35A O35 H35B 98.4 . . ?
Nd5 O25 H25A 76.1 . . ?
Nd5 O25 H25B 143.9 . . ?
H25A O25 H25B 122.7 . . ?
Nd7 O37 H37 122.2(18) . . ?
C79 O37 Nd7 130.5(13) . . ?
C79 O37 H37 107(2) . . ?
O37 C79 H79A 109.5 . . ?
O37 C79 H79B 109.5 . . ?
O37 C79 H79C 109.5 . . ?
H79A C79 H79B 109.5 . . ?
H79A C79 H79C 109.5 . . ?
H79B C79 H79C 109.5 . . ?
Nd5 O18 Nd9 97.7(3) . . ?
Fe2 O18 Nd9 106.0(4) . . ?
Fe2 O18 Nd5 105.4(4) . . ?
Nd1 O47 H47A 110.0 . . ?
Nd1 O47 H47B 110.1 . . ?
H47A O47 H47B 103.8 . . ?
Nd6 O24 Nd4 94.6(3) . . ?
Fe1 O24 Nd6 106.9(4) . . ?
Fe1 O24 Nd4 104.4(4) . . ?
Fe1 O24 Fe2 133.8(5) . . ?
Fe2 O24 Nd6 105.1(4) . . ?
Fe2 O24 Nd4 105.4(4) . . ?
Nd9 O51 Nd1 109.1(4) . . ?
Fe2 O51 Nd1 99.2(4) . . ?
Fe2 O51 Nd9 106.6(4) . . ?
Nd6 O14 Nd4 93.5(3) . . ?
Nd7 O14 Nd6 117.4(4) . . ?
Nd7 O14 Nd4 116.3(4) . . ?
Nd7 O34 Nd6 106.9(4) . . ?
Fe2 O34 Nd6 97.0(4) . . ?
Fe2 O34 Nd7 101.7(4) . . ?
Nd7 O4 Nd4 106.7(4) . . ?
Fe2 O4 Nd7 102.8(4) . . ?
Fe2 O4 Nd4 98.8(4) . . ?
Nd1 O36 Nd3 107.8(4) . . ?
Nd8 O36 Nd1 113.4(4) . . ?
Nd8 O36 Nd3 97.9(3) . . ?
Nd2 O6 Nd4 107.4(3) . . ?
Fe1 O6 Nd2 100.5(4) . . ?
Fe1 O6 Nd4 100.3(3) . . ?
C33 O43 Nd1 136.4(17) . . ?
C54 O49 Nd1 133.9(15) . . ?
H19A C19 H19B 109.5 . . ?
H19A C19 H19C 109.5 . . ?
H19B C19 H19C 109.5 . . ?
C33 C19 H19A 109.5 . . ?
C33 C19 H19B 109.5 . . ?
C33 C19 H19C 109.5 . . ?
O43 C33 C19 123(3) . . ?
O43 C33 C63 124(2) . . ?
C63 C33 C19 113(2) . . ?
H47C C47 H47D 109.5 . . ?
H47C C47 H47E 109.5 . . ?
H47D C47 H47E 109.5 . . ?
C54 C47 H47C 109.5 . . ?
C54 C47 H47D 109.5 . . ?
C54 C47 H47E 109.5 . . ?
O49 C54 C47 115(2) . . ?
O49 C54 C63 127(2) . . ?
C63 C54 C47 117.5(18) . . ?
C33 C63 H63 118.3 . . ?
C54 C63 C33 123.3(17) . . ?
C54 C63 H63 118.3 . . ?
Nd8 O8 Nd1 109.4(3) . . ?
Fe1 O8 Nd1 98.7(4) . . ?
Fe1 O8 Nd8 105.3(4) . . ?
Nd2 O50 Nd6 107.6(3) . . ?
Fe1 O50 Nd6 97.5(4) . . ?
Fe1 O50 Nd2 101.3(4) . . ?
Nd6 O12 Nd4 92.9(3) . . ?
Nd2 O12 Nd6 115.7(4) . . ?
Nd2 O12 Nd4 114.9(4) . . ?
Nd3 O52 H52 112.4(19) . . ?
C6 O52 Nd3 138.0(14) . . ?
C6 O52 H52 108(3) . . ?
O52 C6 H6A 109.5 . . ?
O52 C6 H6B 109.5 . . ?
O52 C6 H6C 109.5 . . ?
H6A C6 H6B 109.5 . . ?
H6A C6 H6C 109.5 . . ?
H6B C6 H6C 109.5 . . ?
N2 O27 Nd6 90.0(6) . . ?
N2 O53 Nd6 94.4(6) . . ?
O13 N2 O27 127.8(9) . . ?
O13 N2 O53 120.3(9) . . ?
O53 N2 O27 111.8(9) . . ?
Nd1 O55 Nd9 110.9(4) . . ?
Nd5 O55 Nd1 111.5(4) . . ?
Nd5 O55 Nd9 97.3(3) . . ?
C2_13 O1_13 Nd8 131.9(10) . . ?
C4_13 O2_13 Nd8 126.6(11) . . ?
H1A_13 C1_13 H1B_13 109.5 . . ?
H1A_13 C1_13 H1C_13 109.5 . . ?
H1B_13 C1_13 H1C_13 109.5 . . ?
C2_13 C1_13 H1A_13 109.5 . . ?
C2_13 C1_13 H1B_13 109.5 . . ?
C2_13 C1_13 H1C_13 109.5 . . ?
O1_13 C2_13 C1_13 115.9(16) . . ?
O1_13 C2_13 C3_13 119.1(18) . . ?
C3_13 C2_13 C1_13 125(2) . . ?
C2_13 C3_13 H3_13 115.8 . . ?
C2_13 C3_13 C4_13 128(2) . . ?
C4_13 C3_13 H3_13 115.8 . . ?
O2_13 C4_13 C3_13 125.6(19) . . ?
O2_13 C4_13 C5_13 116.0(18) . . ?
C3_13 C4_13 C5_13 118.0(19) . . ?
C4_13 C5_13 H5A_13 109.5 . . ?
C4_13 C5_13 H5B_13 109.5 . . ?
C4_13 C5_13 H5C_13 109.5 . . ?
H5A_13 C5_13 H5B_13 109.5 . . ?
H5A_13 C5_13 H5C_13 109.5 . . ?
H5B_13 C5_13 H5C_13 109.5 . . ?
C2_14 O1_14 Nd7 137.8(12) . . ?
C4_14 O2_14 Nd7 137.5(11) . . ?
H1A_14 C1_14 H1B_14 109.5 . . ?
H1A_14 C1_14 H1C_14 109.5 . . ?
H1B_14 C1_14 H1C_14 109.5 . . ?
C2_14 C1_14 H1A_14 109.5 . . ?
C2_14 C1_14 H1B_14 109.5 . . ?
C2_14 C1_14 H1C_14 109.5 . . ?
O1_14 C2_14 C1_14 114.7(16) . . ?
O1_14 C2_14 C3_14 124.1(18) . . ?
C3_14 C2_14 C1_14 121.0(17) . . ?
C2_14 C3_14 H3_14 117.4 . . ?
C2_14 C3_14 C4_14 125.1(17) . . ?
C4_14 C3_14 H3_14 117.4 . . ?
O2_14 C4_14 C3_14 123.6(15) . . ?
O2_14 C4_14 C5_14 118.2(16) . . ?
C3_14 C4_14 C5_14 117.7(15) . . ?
C4_14 C5_14 H5A_14 109.5 . . ?
C4_14 C5_14 H5B_14 109.5 . . ?
C4_14 C5_14 H5C_14 109.5 . . ?
H5A_14 C5_14 H5B_14 109.5 . . ?
H5A_14 C5_14 H5C_14 109.5 . . ?
H5B_14 C5_14 H5C_14 109.5 . . ?
C2_15 O1_15 Nd3 137.2(13) . . ?
Nd3 O2_15 Nd8 92.3(3) . . ?
C4_15 O2_15 Nd8 137.0(11) . . ?
C4_15 O2_15 Nd3 130.3(11) . . ?
H1A_15 C1_15 H1B_15 109.5 . . ?
H1A_15 C1_15 H1C_15 109.5 . . ?
H1B_15 C1_15 H1C_15 109.5 . . ?
C2_15 C1_15 H1A_15 109.5 . . ?
C2_15 C1_15 H1B_15 109.5 . . ?
C2_15 C1_15 H1C_15 109.5 . . ?
O1_15 C2_15 C1_15 114(2) . . ?
O1_15 C2_15 C3_15 127.7(18) . . ?
C3_15 C2_15 C1_15 117.9(17) . . ?
C2_15 C3_15 H3_15 117.7 . . ?
C4_15 C3_15 C2_15 124.5(16) . . ?
C4_15 C3_15 H3_15 117.7 . . ?
O2_15 C4_15 C3_15 125.0(17) . . ?
O2_15 C4_15 C5_15 116.3(16) . . ?
C3_15 C4_15 C5_15 118.4(15) . . ?
C4_15 C5_15 H5A_15 109.5 . . ?
C4_15 C5_15 H5B_15 109.5 . . ?
C4_15 C5_15 H5C_15 109.5 . . ?
H5A_15 C5_15 H5B_15 109.5 . . ?
H5A_15 C5_15 H5C_15 109.5 . . ?
H5B_15 C5_15 H5C_15 109.5 . . ?
C2_16 O1_16 Nd2 133.0(13) . . ?
C4_16 O2_16 Nd2 133.4(14) . . ?
H1A_16 C1_16 H1B_16 109.5 . . ?
H1A_16 C1_16 H1C_16 109.5 . . ?
H1B_16 C1_16 H1C_16 109.5 . . ?
C2_16 C1_16 H1A_16 109.5 . . ?
C2_16 C1_16 H1B_16 109.5 . . ?
C2_16 C1_16 H1C_16 109.5 . . ?
O1_16 C2_16 C1_16 114.4(19) . . ?
O1_16 C2_16 C3_16 124.8(19) . . ?
C3_16 C2_16 C1_16 120.7(19) . . ?
C2_16 C3_16 H3_16 117.0 . . ?
C4_16 C3_16 C2_16 126.0(19) . . ?
C4_16 C3_16 H3_16 117.0 . . ?
O2_16 C4_16 C3_16 125.7(19) . . ?
O2_16 C4_16 C5_16 114(2) . . ?
C3_16 C4_16 C5_16 120.1(18) . . ?
C4_16 C5_16 H5A_16 109.5 . . ?
C4_16 C5_16 H5B_16 109.5 . . ?
C4_16 C5_16 H5C_16 109.5 . . ?
H5A_16 C5_16 H5B_16 109.5 . . ?
H5A_16 C5_16 H5C_16 109.5 . . ?
H5B_16 C5_16 H5C_16 109.5 . . ?
C2_17 O1_17 Nd9 132.0(13) . . ?
C4_17 O2_17 Nd9 131.5(12) . . ?
H1A_17 C1_17 H1B_17 109.5 . . ?
H1A_17 C1_17 H1C_17 109.5 . . ?
H1B_17 C1_17 H1C_17 109.5 . . ?
C2_17 C1_17 H1A_17 109.5 . . ?
C2_17 C1_17 H1B_17 109.5 . . ?
C2_17 C1_17 H1C_17 109.5 . . ?
O1_17 C2_17 C1_17 115.0(17) . . ?
O1_17 C2_17 C3_17 125.1(19) . . ?
C3_17 C2_17 C1_17 119.7(17) . . ?
C2_17 C3_17 H3_17 116.5 . . ?
C4_17 C3_17 C2_17 127.0(16) . . ?
C4_17 C3_17 H3_17 116.5 . . ?
O2_17 C4_17 C3_17 123.6(16) . . ?
O2_17 C4_17 C5_17 115.0(19) . . ?
C3_17 C4_17 C5_17 121.1(17) . . ?
C4_17 C5_17 H5A_17 109.5 . . ?
C4_17 C5_17 H5B_17 109.5 . . ?
C4_17 C5_17 H5C_17 109.5 . . ?
H5A_17 C5_17 H5B_17 109.5 . . ?
H5A_17 C5_17 H5C_17 109.5 . . ?
H5B_17 C5_17 H5C_17 109.5 . . ?
C2_18 O1_18 Nd9 131.4(13) . . ?
C4_18 O2_18 Nd9 130.7(12) . . ?
H1A_18 C1_18 H1B_18 109.5 . . ?
H1A_18 C1_18 H1C_18 109.5 . . ?
H1B_18 C1_18 H1C_18 109.5 . . ?
C2_18 C1_18 H1A_18 109.5 . . ?
C2_18 C1_18 H1B_18 109.5 . . ?
C2_18 C1_18 H1C_18 109.5 . . ?
O1_18 C2_18 C1_18 112(2) . . ?
O1_18 C2_18 C3_18 127.1(18) . . ?
C3_18 C2_18 C1_18 120(2) . . ?
C2_18 C3_18 H3_18 119.7 . . ?
C4_18 C3_18 C2_18 120.6(19) . . ?
C4_18 C3_18 H3_18 119.7 . . ?
O2_18 C4_18 C3_18 129(2) . . ?
O2_18 C4_18 C5_18 111.9(18) . . ?
C3_18 C4_18 C5_18 119.1(18) . . ?
C4_18 C5_18 H5A_18 109.5 . . ?
C4_18 C5_18 H5B_18 109.5 . . ?
C4_18 C5_18 H5C_18 109.5 . . ?
H5A_18 C5_18 H5B_18 109.5 . . ?
H5A_18 C5_18 H5C_18 109.5 . . ?
H5B_18 C5_18 H5C_18 109.5 . . ?
C2_19 O1_19 Nd7 133.1(16) . . ?
C4_19 O2_19 Nd7 133.2(15) . . ?
H1A_19 C1_19 H1B_19 109.5 . . ?
H1A_19 C1_19 H1C_19 109.5 . . ?
H1B_19 C1_19 H1C_19 109.5 . . ?
C2_19 C1_19 H1A_19 109.5 . . ?
C2_19 C1_19 H1B_19 109.5 . . ?
C2_19 C1_19 H1C_19 109.5 . . ?
O1_19 C2_19 C1_19 115(2) . . ?
O1_19 C2_19 C3_19 126(3) . . ?
C3_19 C2_19 C1_19 119(2) . . ?
C2_19 C3_19 H3_19 116.0 . . ?
C4_19 C3_19 C2_19 128(2) . . ?
C4_19 C3_19 H3_19 116.0 . . ?
O2_19 C4_19 C3_19 122(2) . . ?
O2_19 C4_19 C5_19 111(2) . . ?
C3_19 C4_19 C5_19 125(2) . . ?
C4_19 C5_19 H5A_19 115.2 . . ?
C4_19 C5_19 H5B_19 108.0 . . ?
C4_19 C5_19 H5C_19 105.0 . . ?
H5A_19 C5_19 H5B_19 109.5 . . ?
H5A_19 C5_19 H5C_19 109.5 . . ?
H5B_19 C5_19 H5C_19 109.5 . . ?
C2_20 O1_20 Nd6 130.8(11) . . ?
C4_20 O2_20 Nd6 131.9(12) . . ?
H1A_20 C1_20 H1B_20 109.5 . . ?
H1A_20 C1_20 H1C_20 109.5 . . ?
H1B_20 C1_20 H1C_20 109.5 . . ?
C2_20 C1_20 H1A_20 109.5 . . ?
C2_20 C1_20 H1B_20 109.5 . . ?
C2_20 C1_20 H1C_20 109.5 . . ?
O1_20 C2_20 C1_20 111.0(16) . . ?
O1_20 C2_20 C3_20 125.6(17) . . ?
C3_20 C2_20 C1_20 123.4(16) . . ?
C2_20 C3_20 H3_20 116.3 . . ?
C2_20 C3_20 C4_20 127.4(18) . . ?
C4_20 C3_20 H3_20 116.3 . . ?
O2_20 C4_20 C3_20 125.7(18) . . ?
O2_20 C4_20 C5_20 116.6(17) . . ?
C3_20 C4_20 C5_20 117.6(16) . . ?
C4_20 C5_20 H5A_20 109.5 . . ?
C4_20 C5_20 H5B_20 109.5 . . ?
C4_20 C5_20 H5C_20 109.5 . . ?
H5A_20 C5_20 H5B_20 109.5 . . ?
H5A_20 C5_20 H5C_20 109.5 . . ?
H5B_20 C5_20 H5C_20 109.5 . . ?
C2_21 O1_21 Nd5 126.9(14) . . ?
C4_21 O2_21 Nd5 126.4(12) . . ?
H1A_21 C1_21 H1B_21 109.5 . . ?
H1A_21 C1_21 H1C_21 109.5 . . ?
H1B_21 C1_21 H1C_21 109.5 . . ?
C2_21 C1_21 H1A_21 109.5 . . ?
C2_21 C1_21 H1B_21 109.5 . . ?
C2_21 C1_21 H1C_21 109.5 . . ?
O1_21 C2_21 C1_21 116(2) . . ?
O1_21 C2_21 C3_21 123(2) . . ?
C3_21 C2_21 C1_21 120(2) . . ?
C2_21 C3_21 H3_21 116.3 . . ?
C2_21 C3_21 C4_21 127(2) . . ?
C4_21 C3_21 H3_21 116.3 . . ?
O2_21 C4_21 C3_21 125(2) . . ?
O2_21 C4_21 C5_21 115(2) . . ?
C3_21 C4_21 C5_21 120.2(19) . . ?
C4_21 C5_21 H5A_21 109.5 . . ?
C4_21 C5_21 H5B_21 109.5 . . ?
C4_21 C5_21 H5C_21 109.5 . . ?
H5A_21 C5_21 H5B_21 109.5 . . ?
H5A_21 C5_21 H5C_21 109.5 . . ?
H5B_21 C5_21 H5C_21 109.5 . . ?
C2_22 O1_22 Nd4 136.1(10) . . ?
C4_22 O2_22 Nd4 136.3(10) . . ?
H1A_22 C1_22 H1B_22 109.5 . . ?
H1A_22 C1_22 H1C_22 109.5 . . ?
H1B_22 C1_22 H1C_22 109.5 . . ?
C2_22 C1_22 H1A_22 109.5 . . ?
C2_22 C1_22 H1B_22 109.5 . . ?
C2_22 C1_22 H1C_22 109.5 . . ?
O1_22 C2_22 C1_22 114.1(15) . . ?
O1_22 C2_22 C3_22 123.5(15) . . ?
C3_22 C2_22 C1_22 122.3(15) . . ?
C2_22 C3_22 H3_22 116.3 . . ?
C2_22 C3_22 C4_22 127.5(14) . . ?
C4_22 C3_22 H3_22 116.3 . . ?
O2_22 C4_22 C3_22 124.6(15) . . ?
O2_22 C4_22 C5_22 114.4(14) . . ?
C3_22 C4_22 C5_22 121.0(14) . . ?
C4_22 C5_22 H5A_22 109.5 . . ?
C4_22 C5_22 H5B_22 109.5 . . ?
C4_22 C5_22 H5C_22 109.5 . . ?
H5A_22 C5_22 H5B_22 109.5 . . ?
H5A_22 C5_22 H5C_22 109.5 . . ?
H5B_22 C5_22 H5C_22 109.5 . . ?
C2_23 O1_23 Nd2 131.8(13) . . ?
C4_23 O2_23 Nd2 128.3(11) . . ?
H1A_23 C1_23 H1B_23 109.5 . . ?
H1A_23 C1_23 H1C_23 109.5 . . ?
H1B_23 C1_23 H1C_23 109.5 . . ?
C2_23 C1_23 H1A_23 109.5 . . ?
C2_23 C1_23 H1B_23 109.5 . . ?
C2_23 C1_23 H1C_23 109.5 . . ?
O1_23 C2_23 C1_23 118.1(18) . . ?
O1_23 C2_23 C3_23 125.3(17) . . ?
C3_23 C2_23 C1_23 116.5(16) . . ?
C2_23 C3_23 H3_23 117.1 . . ?
C4_23 C3_23 C2_23 125.8(17) . . ?
C4_23 C3_23 H3_23 117.1 . . ?
O2_23 C4_23 C3_23 125.3(19) . . ?
O2_23 C4_23 C5_23 114.1(18) . . ?
C3_23 C4_23 C5_23 120.6(16) . . ?
C4_23 C5_23 H5A_23 109.5 . . ?
C4_23 C5_23 H5B_23 109.5 . . ?
C4_23 C5_23 H5C_23 109.5 . . ?
H5A_23 C5_23 H5B_23 109.5 . . ?
H5A_23 C5_23 H5C_23 109.5 . . ?
H5B_23 C5_23 H5C_23 109.5 . . ?
C2_24 O1_24 Nd3 137.3(13) . . ?
C4_24 O2_24 Nd3 126.5(12) . . ?
H1A_24 C1_24 H1B_24 109.5 . . ?
H1A_24 C1_24 H1C_24 109.5 . . ?
H1B_24 C1_24 H1C_24 109.5 . . ?
C2_24 C1_24 H1A_24 109.5 . . ?
C2_24 C1_24 H1B_24 109.5 . . ?
C2_24 C1_24 H1C_24 109.5 . . ?
O1_24 C2_24 C1_24 119(2) . . ?
O1_24 C2_24 C3_24 121(2) . . ?
C3_24 C2_24 C1_24 120(2) . . ?
C2_24 C3_24 H3_24 116.9 . . ?
C4_24 C3_24 C2_24 126(2) . . ?
C4_24 C3_24 H3_24 116.9 . . ?
O2_24 C4_24 C3_24 125(2) . . ?
O2_24 C4_24 C5_24 111.2(19) . . ?
C3_24 C4_24 C5_24 123.3(19) . . ?
C4_24 C5_24 H5A_24 109.5 . . ?
C4_24 C5_24 H5B_24 109.5 . . ?
C4_24 C5_24 H5C_24 109.5 . . ?
H5A_24 C5_24 H5B_24 109.5 . . ?
H5A_24 C5_24 H5C_24 109.5 . . ?
H5B_24 C5_24 H5C_24 109.5 . . ?
C2_25 O1_25 Nd4 132.9(9) . . ?
C4_25 O2_25 Nd4 131.1(9) . . ?
H1A_25 C1_25 H1B_25 109.5 . . ?
H1A_25 C1_25 H1C_25 109.5 . . ?
H1B_25 C1_25 H1C_25 109.5 . . ?
C2_25 C1_25 H1A_25 109.5 . . ?
C2_25 C1_25 H1B_25 109.5 . . ?
C2_25 C1_25 H1C_25 109.5 . . ?
O1_25 C2_25 C1_25 116.5(14) . . ?
O1_25 C2_25 C3_25 125.6(14) . . ?
C3_25 C2_25 C1_25 117.9(16) . . ?
C2_25 C3_25 H3_25 117.5 . . ?
C2_25 C3_25 C4_25 124.9(16) . . ?
C4_25 C3_25 H3_25 117.5 . . ?
O2_25 C4_25 C3_25 126.0(16) . . ?
O2_25 C4_25 C5_25 115.7(13) . . ?
C3_25 C4_25 C5_25 118.2(16) . . ?
C4_25 C5_25 H5A_25 109.5 . . ?
C4_25 C5_25 H5B_25 109.5 . . ?
C4_25 C5_25 H5C_25 109.5 . . ?
H5A_25 C5_25 H5B_25 109.5 . . ?
H5A_25 C5_25 H5C_25 109.5 . . ?
H5B_25 C5_25 H5C_25 109.5 . . ?
C2_26 O1_26 Nd5 136.9(12) . . ?
Nd5 O2_26 Nd9 92.3(3) . . ?
C4_26 O2_26 Nd9 136.6(12) . . ?
C4_26 O2_26 Nd5 131.0(12) . . ?
H1A_26 C1_26 H1B_26 109.5 . . ?
H1A_26 C1_26 H1C_26 109.5 . . ?
H1B_26 C1_26 H1C_26 109.5 . . ?
C2_26 C1_26 H1A_26 109.5 . . ?
C2_26 C1_26 H1B_26 109.5 . . ?
C2_26 C1_26 H1C_26 109.5 . . ?
O1_26 C2_26 C1_26 114.9(17) . . ?
O1_26 C2_26 C3_26 123.2(18) . . ?
C3_26 C2_26 C1_26 121.8(16) . . ?
C2_26 C3_26 H3_26 115.6 . . ?
C2_26 C3_26 C4_26 128.8(17) . . ?
C4_26 C3_26 H3_26 115.6 . . ?
O2_26 C4_26 C3_26 121.6(15) . . ?
O2_26 C4_26 C5_26 118.7(16) . . ?
C3_26 C4_26 C5_26 119.5(15) . . ?
C4_26 C5_26 H5A_26 109.5 . . ?
C4_26 C5_26 H5B_26 109.5 . . ?
C4_26 C5_26 H5C_26 109.5 . . ?
H5A_26 C5_26 H5B_26 109.5 . . ?
H5A_26 C5_26 H5C_26 109.5 . . ?
H5B_26 C5_26 H5C_26 109.5 . . ?
C2_27 O1_27 Nd8 133.7(10) . . ?
C4_27 O2_27 Nd8 131.1(9) . . ?
H1A_27 C1_27 H1B_27 109.5 . . ?
H1A_27 C1_27 H1C_27 109.5 . . ?
H1B_27 C1_27 H1C_27 109.5 . . ?
C2_27 C1_27 H1A_27 109.5 . . ?
C2_27 C1_27 H1B_27 109.5 . . ?
C2_27 C1_27 H1C_27 109.5 . . ?
O1_27 C2_27 C1_27 117.1(14) . . ?
O1_27 C2_27 C3_27 125.6(15) . . ?
C3_27 C2_27 C1_27 117.3(15) . . ?
C2_27 C3_27 H3_27 118.2 . . ?
C2_27 C3_27 C4_27 123.6(14) . . ?
C4_27 C3_27 H3_27 118.2 . . ?
O2_27 C4_27 C3_27 125.8(14) . . ?
O2_27 C4_27 C5_27 114.7(14) . . ?
C3_27 C4_27 C5_27 119.5(14) . . ?
C4_27 C5_27 H5A_27 109.5 . . ?
C4_27 C5_27 H5B_27 109.5 . . ?
C4_27 C5_27 H5C_27 109.5 . . ?
H5A_27 C5_27 H5B_27 109.5 . . ?
H5A_27 C5_27 H5C_27 109.5 . . ?
H5B_27 C5_27 H5C_27 109.5 . . ?

loop_
_geom_bond_atom_site_label_1
_geom_bond_atom_site_label_2
_geom_bond_distance
_geom_bond_site_symmetry_2
_geom_bond_publ_flag
Nd1 Nd3 3.9903(12) . ?
Nd1 Fe1 3.487(2) . ?
Nd1 Fe2 3.521(2) . ?
Nd1 O20 2.472(10) . ?
Nd1 O17 2.516(8) . ?
Nd1 O47 2.578(12) . ?
Nd1 O51 2.532(10) . ?
Nd1 O36 2.460(9) . ?
Nd1 O43 2.442(11) . ?
Nd1 O49 2.452(12) . ?
Nd1 O8 2.533(9) . ?
Nd1 O55 2.454(9) . ?
Nd6 Nd4 3.6195(12) . ?
Nd6 Fe1 3.521(2) . ?
Nd6 Fe2 3.482(2) . ?
Nd6 O24 2.419(10) . ?
Nd6 O14 2.453(9) . ?
Nd6 O34 2.593(11) . ?
Nd6 O50 2.615(10) . ?
Nd6 O12 2.485(10) . ?
Nd6 O27 2.652(13) . ?
Nd6 O53 2.547(12) . ?
Nd6 O1_20 2.472(10) . ?
Nd6 O2_20 2.410(12) . ?
Nd8 Nd3 3.7068(13) . ?
Nd8 O30 2.408(10) . ?
Nd8 O36 2.436(9) . ?
Nd8 O8 2.480(9) . ?
Nd8 O1_13 2.421(12) . ?
Nd8 O2_13 2.453(11) . ?
Nd8 O2_15 2.588(11) . ?
Nd8 O1_27 2.371(10) . ?
Nd8 O2_27 2.441(9) . ?
Nd2 Nd4 4.1036(12) . ?
Nd2 Fe1 3.495(2) . ?
Nd2 O35 2.542(12) . ?
Nd2 O6 2.516(10) . ?
Nd2 O50 2.467(9) . ?
Nd2 O12 2.360(9) . ?
Nd2 O1_16 2.370(12) . ?
Nd2 O2_16 2.398(11) . ?
Nd2 O1_23 2.493(11) . ?
Nd2 O2_23 2.407(11) . ?
Nd7 Fe2 3.535(2) . ?
Nd7 O37 2.516(11) . ?
Nd7 O14 2.347(9) . ?
Nd7 O34 2.512(9) . ?
Nd7 O4 2.496(9) . ?
Nd7 O1_14 2.376(11) . ?
Nd7 O2_14 2.438(10) . ?
Nd7 O1_19 2.393(13) . ?
Nd7 O2_19 2.415(12) . ?
Nd3 O30 2.488(9) . ?
Nd3 O20 2.456(9) . ?
Nd3 O36 2.478(11) . ?
Nd3 O52 2.453(12) . ?
Nd3 O1_15 2.379(12) . ?
Nd3 O2_15 2.551(10) . ?
Nd3 O1_24 2.375(13) . ?
Nd3 O2_24 2.421(12) . ?
Nd9 Nd5 3.6942(13) . ?
Nd9 O18 2.475(9) . ?
Nd9 O51 2.463(9) . ?
Nd9 O55 2.486(11) . ?
Nd9 O1_17 2.370(12) . ?
Nd9 O2_17 2.424(10) . ?
Nd9 O1_18 2.373(11) . ?
Nd9 O2_18 2.425(12) . ?
Nd9 O2_26 2.582(11) . ?
Nd4 Fe1 3.538(2) . ?
Nd4 O24 2.506(9) . ?
Nd4 O14 2.515(10) . ?
Nd4 O4 2.649(9) . ?
Nd4 O6 2.575(9) . ?
Nd4 O12 2.508(10) . ?
Nd4 O1_22 2.449(9) . ?
Nd4 O2_22 2.405(9) . ?
Nd4 O1_25 2.425(11) . ?
Nd4 O2_25 2.487(11) . ?
Nd5 O17 2.454(9) . ?
Nd5 O25 2.517(12) . ?
Nd5 H25A 2.4573 . ?
Nd5 O18 2.431(11) . ?
Nd5 O55 2.434(9) . ?
Nd5 O1_21 2.424(13) . ?
Nd5 O2_21 2.431(11) . ?
Nd5 O1_26 2.367(10) . ?
Nd5 O2_26 2.541(11) . ?
Fe1 O30 2.093(9) . ?
Fe1 O20 2.012(9) . ?
Fe1 O24 1.951(9) . ?
Fe1 O6 2.010(8) . ?
Fe1 O8 2.045(10) . ?
Fe1 O50 2.039(10) . ?
Fe2 O17 2.027(11) . ?
Fe2 O18 2.079(9) . ?
Fe2 O24 1.952(9) . ?
Fe2 O51 2.074(9) . ?
Fe2 O34 2.030(11) . ?
Fe2 O4 2.012(9) . ?
O35 H35A 1.0076 . ?
O35 H35B 1.0026 . ?
O25 H25A 0.8655 . ?
O25 H25B 0.9809 . ?
O37 H37 0.870(10) . ?
O37 C79 1.45(2) . ?
C79 H79A 0.9800 . ?
C79 H79B 0.9800 . ?
C79 H79C 0.9800 . ?
O47 H47A 0.8843 . ?
O47 H47B 0.8842 . ?
O43 C33 1.24(3) . ?
O49 C54 1.26(2) . ?
C19 H19A 0.9800 . ?
C19 H19B 0.9800 . ?
C19 H19C 0.9800 . ?
C19 C33 1.47(3) . ?
C33 C63 1.45(4) . ?
C47 H47C 0.9800 . ?
C47 H47D 0.9800 . ?
C47 H47E 0.9800 . ?
C47 C54 1.51(3) . ?
C54 C63 1.40(3) . ?
C63 H63 0.9500 . ?
O52 H52 0.873(10) . ?
O52 C6 1.39(2) . ?
C6 H6A 0.9800 . ?
C6 H6B 0.9800 . ?
C6 H6C 0.9800 . ?
O13 N2 1.555(11) . ?
O27 N2 1.577(11) . ?
O53 N2 1.558(11) . ?
O1_13 C2_13 1.36(2) . ?
O2_13 C4_13 1.25(2) . ?
C1_13 H1A_13 0.9800 . ?
C1_13 H1B_13 0.9800 . ?
C1_13 H1C_13 0.9800 . ?
C1_13 C2_13 1.44(2) . ?
C2_13 C3_13 1.36(2) . ?
C3_13 H3_13 0.9500 . ?
C3_13 C4_13 1.39(3) . ?
C4_13 C5_13 1.55(3) . ?
C5_13 H5A_13 0.9800 . ?
C5_13 H5B_13 0.9800 . ?
C5_13 H5C_13 0.9800 . ?
O1_14 C2_14 1.258(19) . ?
O2_14 C4_14 1.213(19) . ?
C1_14 H1A_14 0.9800 . ?
C1_14 H1B_14 0.9800 . ?
C1_14 H1C_14 0.9800 . ?
C1_14 C2_14 1.52(3) . ?
C2_14 C3_14 1.37(2) . ?
C3_14 H3_14 0.9500 . ?
C3_14 C4_14 1.41(3) . ?
C4_14 C5_14 1.55(2) . ?
C5_14 H5A_14 0.9800 . ?
C5_14 H5B_14 0.9800 . ?
C5_14 H5C_14 0.9800 . ?
O1_15 C2_15 1.27(2) . ?
O2_15 C4_15 1.354(18) . ?
C1_15 H1A_15 0.9800 . ?
C1_15 H1B_15 0.9800 . ?
C1_15 H1C_15 0.9800 . ?
C1_15 C2_15 1.51(2) . ?
C2_15 C3_15 1.39(3) . ?
C3_15 H3_15 0.9500 . ?
C3_15 C4_15 1.36(2) . ?
C4_15 C5_15 1.49(2) . ?
C5_15 H5A_15 0.9800 . ?
C5_15 H5B_15 0.9800 . ?
C5_15 H5C_15 0.9800 . ?
O1_16 C2_16 1.25(2) . ?
O2_16 C4_16 1.24(2) . ?
C1_16 H1A_16 0.9800 . ?
C1_16 H1B_16 0.9800 . ?
C1_16 H1C_16 0.9800 . ?
C1_16 C2_16 1.55(3) . ?
C2_16 C3_16 1.42(3) . ?
C3_16 H3_16 0.9500 . ?
C3_16 C4_16 1.34(3) . ?
C4_16 C5_16 1.54(3) . ?
C5_16 H5A_16 0.9800 . ?
C5_16 H5B_16 0.9800 . ?
C5_16 H5C_16 0.9800 . ?
O1_17 C2_17 1.28(2) . ?
O2_17 C4_17 1.295(19) . ?
C1_17 H1A_17 0.9800 . ?
C1_17 H1B_17 0.9800 . ?
C1_17 H1C_17 0.9800 . ?
C1_17 C2_17 1.52(3) . ?
C2_17 C3_17 1.39(3) . ?
C3_17 H3_17 0.9500 . ?
C3_17 C4_17 1.34(3) . ?
C4_17 C5_17 1.50(3) . ?
C5_17 H5A_17 0.9800 . ?
C5_17 H5B_17 0.9800 . ?
C5_17 H5C_17 0.9800 . ?
O1_18 C2_18 1.27(2) . ?
O2_18 C4_18 1.27(2) . ?
C1_18 H1A_18 0.9800 . ?
C1_18 H1B_18 0.9800 . ?
C1_18 H1C_18 0.9800 . ?
C1_18 C2_18 1.53(3) . ?
C2_18 C3_18 1.41(3) . ?
C3_18 H3_18 0.9500 . ?
C3_18 C4_18 1.38(3) . ?
C4_18 C5_18 1.53(3) . ?
C5_18 H5A_18 0.9800 . ?
C5_18 H5B_18 0.9800 . ?
C5_18 H5C_18 0.9800 . ?
O1_19 C2_19 1.26(3) . ?
O2_19 C4_19 1.30(3) . ?
C1_19 H1A_19 0.9800 . ?
C1_19 H1B_19 0.9800 . ?
C1_19 H1C_19 0.9800 . ?
C1_19 C2_19 1.59(3) . ?
C2_19 C3_19 1.37(3) . ?
C3_19 H3_19 0.9500 . ?
C3_19 C4_19 1.35(3) . ?
C4_19 C5_19 1.59(3) . ?
C5_19 H5A_19 0.9803 . ?
C5_19 H5B_19 0.9798 . ?
C5_19 H5C_19 0.9804 . ?
O1_20 C2_20 1.31(2) . ?
O2_20 C4_20 1.29(2) . ?
C1_20 H1A_20 0.9800 . ?
C1_20 H1B_20 0.9800 . ?
C1_20 H1C_20 0.9800 . ?
C1_20 C2_20 1.52(2) . ?
C2_20 C3_20 1.36(3) . ?
C3_20 H3_20 0.9500 . ?
C3_20 C4_20 1.38(3) . ?
C4_20 C5_20 1.50(3) . ?
C5_20 H5A_20 0.9800 . ?
C5_20 H5B_20 0.9800 . ?
C5_20 H5C_20 0.9800 . ?
O1_21 C2_21 1.32(2) . ?
O2_21 C4_21 1.28(2) . ?
C1_21 H1A_21 0.9800 . ?
C1_21 H1B_21 0.9800 . ?
C1_21 H1C_21 0.9800 . ?
C1_21 C2_21 1.46(3) . ?
C2_21 C3_21 1.37(3) . ?
C3_21 H3_21 0.9500 . ?
C3_21 C4_21 1.40(3) . ?
C4_21 C5_21 1.52(3) . ?
C5_21 H5A_21 0.9800 . ?
C5_21 H5B_21 0.9800 . ?
C5_21 H5C_21 0.9800 . ?
O1_22 C2_22 1.281(18) . ?
O2_22 C4_22 1.277(18) . ?
C1_22 H1A_22 0.9800 . ?
C1_22 H1B_22 0.9800 . ?
C1_22 H1C_22 0.9800 . ?
C1_22 C2_22 1.52(2) . ?
C2_22 C3_22 1.34(2) . ?
C3_22 H3_22 0.9500 . ?
C3_22 C4_22 1.38(2) . ?
C4_22 C5_22 1.54(2) . ?
C5_22 H5A_22 0.9800 . ?
C5_22 H5B_22 0.9800 . ?
C5_22 H5C_22 0.9800 . ?
O1_23 C2_23 1.18(2) . ?
O2_23 C4_23 1.295(19) . ?
C1_23 H1A_23 0.9800 . ?
C1_23 H1B_23 0.9800 . ?
C1_23 H1C_23 0.9800 . ?
C1_23 C2_23 1.51(2) . ?
C2_23 C3_23 1.44(3) . ?
C3_23 H3_23 0.9500 . ?
C3_23 C4_23 1.34(3) . ?
C4_23 C5_23 1.52(3) . ?
C5_23 H5A_23 0.9800 . ?
C5_23 H5B_23 0.9800 . ?
C5_23 H5C_23 0.9800 . ?
O1_24 C2_24 1.27(2) . ?
O2_24 C4_24 1.35(2) . ?
C1_24 H1A_24 0.9800 . ?
C1_24 H1B_24 0.9800 . ?
C1_24 H1C_24 0.9800 . ?
C1_24 C2_24 1.51(3) . ?
C2_24 C3_24 1.41(3) . ?
C3_24 H3_24 0.9500 . ?
C3_24 C4_24 1.37(3) . ?
C4_24 C5_24 1.48(3) . ?
C5_24 H5A_24 0.9800 . ?
C5_24 H5B_24 0.9800 . ?
C5_24 H5C_24 0.9800 . ?
O1_25 C2_25 1.27(2) . ?
O2_25 C4_25 1.264(19) . ?
C1_25 H1A_25 0.9800 . ?
C1_25 H1B_25 0.9800 . ?
C1_25 H1C_25 0.9800 . ?
C1_25 C2_25 1.50(2) . ?
C2_25 C3_25 1.39(2) . ?
C3_25 H3_25 0.9500 . ?
C3_25 C4_25 1.41(2) . ?
C4_25 C5_25 1.52(2) . ?
C5_25 H5A_25 0.9800 . ?
C5_25 H5B_25 0.9800 . ?
C5_25 H5C_25 0.9800 . ?
O1_26 C2_26 1.28(2) . ?
O2_26 C4_26 1.277(18) . ?
C1_26 H1A_26 0.9800 . ?
C1_26 H1B_26 0.9800 . ?
C1_26 H1C_26 0.9800 . ?
C1_26 C2_26 1.50(3) . ?
C2_26 C3_26 1.39(3) . ?
C3_26 H3_26 0.9500 . ?
C3_26 C4_26 1.42(2) . ?
C4_26 C5_26 1.52(2) . ?
C5_26 H5A_26 0.9800 . ?
C5_26 H5B_26 0.9800 . ?
C5_26 H5C_26 0.9800 . ?
O1_27 C2_27 1.252(19) . ?
O2_27 C4_27 1.257(17) . ?
C1_27 H1A_27 0.9800 . ?
C1_27 H1B_27 0.9800 . ?
C1_27 H1C_27 0.9800 . ?
C1_27 C2_27 1.54(2) . ?
C2_27 C3_27 1.38(2) . ?
C3_27 H3_27 0.9500 . ?
C3_27 C4_27 1.42(2) . ?
C4_27 C5_27 1.52(2) . ?
C5_27 H5A_27 0.9800 . ?
C5_27 H5B_27 0.9800 . ?
C5_27 H5C_27 0.9800 . ?

loop_
_geom_torsion_atom_site_label_1
_geom_torsion_atom_site_label_2
_geom_torsion_atom_site_label_3
_geom_torsion_atom_site_label_4
_geom_torsion
_geom_torsion_site_symmetry_1
_geom_torsion_site_symmetry_2
_geom_torsion_site_symmetry_3
_geom_torsion_site_symmetry_4
_geom_torsion_publ_flag
Nd1 O43 C33 C19 -162.0(15) . . . . ?
Nd1 O43 C33 C63 17(3) . . . . ?
Nd1 O49 C54 C47 171.0(14) . . . . ?
Nd1 O49 C54 C63 -9(3) . . . . ?
Nd6 O27 N2 O13 -158.7(10) . . . . ?
Nd6 O27 N2 O53 18.3(9) . . . . ?
Nd6 O53 N2 O13 158.2(8) . . . . ?
Nd6 O53 N2 O27 -19.1(9) . . . . ?
Nd6 O1_20 C2_20 C1_20 -169.7(11) . . . . ?
Nd6 O1_20 C2_20 C3_20 12(3) . . . . ?
Nd6 O2_20 C4_20 C3_20 -22(3) . . . . ?
Nd6 O2_20 C4_20 C5_20 154.1(13) . . . . ?
Nd8 O1_13 C2_13 C1_13 158.4(12) . . . . ?
Nd8 O1_13 C2_13 C3_13 -25(2) . . . . ?
Nd8 O2_13 C4_13 C3_13 38(3) . . . . ?
Nd8 O2_13 C4_13 C5_13 -148.9(13) . . . . ?
Nd8 O2_15 C4_15 C3_15 -148.9(13) . . . . ?
Nd8 O2_15 C4_15 C5_15 24(2) . . . . ?
Nd8 O1_27 C2_27 C1_27 153.1(12) . . . . ?
Nd8 O1_27 C2_27 C3_27 -24(3) . . . . ?
Nd8 O2_27 C4_27 C3_27 20(2) . . . . ?
Nd8 O2_27 C4_27 C5_27 -159.2(10) . . . . ?
Nd2 O1_16 C2_16 C1_16 -165.6(12) . . . . ?
Nd2 O1_16 C2_16 C3_16 19(3) . . . . ?
Nd2 O2_16 C4_16 C3_16 -16(3) . . . . ?
Nd2 O2_16 C4_16 C5_16 170.3(12) . . . . ?
Nd2 O1_23 C2_23 C1_23 -171.7(14) . . . . ?
Nd2 O1_23 C2_23 C3_23 13(3) . . . . ?
Nd2 O2_23 C4_23 C3_23 -36(3) . . . . ?
Nd2 O2_23 C4_23 C5_23 142.3(15) . . . . ?
Nd7 O1_14 C2_14 C1_14 174.3(15) . . . . ?
Nd7 O1_14 C2_14 C3_14 -10(4) . . . . ?
Nd7 O2_14 C4_14 C3_14 4(3) . . . . ?
Nd7 O2_14 C4_14 C5_14 -166.5(13) . . . . ?
Nd7 O1_19 C2_19 C1_19 -171.8(16) . . . . ?
Nd7 O1_19 C2_19 C3_19 11(5) . . . . ?
Nd7 O2_19 C4_19 C3_19 -19(5) . . . . ?
Nd7 O2_19 C4_19 C5_19 146.8(17) . . . . ?
Nd3 O1_15 C2_15 C1_15 166.1(12) . . . . ?
Nd3 O1_15 C2_15 C3_15 -15(3) . . . . ?
Nd3 O2_15 C4_15 C3_15 23(2) . . . . ?
Nd3 O2_15 C4_15 C5_15 -164.2(10) . . . . ?
Nd3 O1_24 C2_24 C1_24 162.6(15) . . . . ?
Nd3 O1_24 C2_24 C3_24 -20(3) . . . . ?
Nd3 O2_24 C4_24 C3_24 35(3) . . . . ?
Nd3 O2_24 C4_24 C5_24 -145.4(15) . . . . ?
Nd9 O1_17 C2_17 C1_17 158.2(15) . . . . ?
Nd9 O1_17 C2_17 C3_17 -16(3) . . . . ?
Nd9 O2_17 C4_17 C3_17 20(3) . . . . ?
Nd9 O2_17 C4_17 C5_17 -153.1(13) . . . . ?
Nd9 O1_18 C2_18 C1_18 153.2(13) . . . . ?
Nd9 O1_18 C2_18 C3_18 -30(3) . . . . ?
Nd9 O2_18 C4_18 C3_18 15(3) . . . . ?
Nd9 O2_18 C4_18 C5_18 -162.3(13) . . . . ?
Nd9 O2_26 C4_26 C3_26 -152.1(15) . . . . ?
Nd9 O2_26 C4_26 C5_26 33(3) . . . . ?
Nd4 O1_22 C2_22 C1_22 -172.0(13) . . . . ?
Nd4 O1_22 C2_22 C3_22 11(3) . . . . ?
Nd4 O2_22 C4_22 C3_22 -9(3) . . . . ?
Nd4 O2_22 C4_22 C5_22 172.2(11) . . . . ?
Nd4 O1_25 C2_25 C1_25 156.0(11) . . . . ?
Nd4 O1_25 C2_25 C3_25 -23(2) . . . . ?
Nd4 O2_25 C4_25 C3_25 18(2) . . . . ?
Nd4 O2_25 C4_25 C5_25 -166.1(9) . . . . ?
Nd5 O1_21 C2_21 C1_21 153.4(13) . . . . ?
Nd5 O1_21 C2_21 C3_21 -36(3) . . . . ?
Nd5 O2_21 C4_21 C3_21 35(3) . . . . ?
Nd5 O2_21 C4_21 C5_21 -145.5(13) . . . . ?
Nd5 O1_26 C2_26 C1_26 168.2(16) . . . . ?
Nd5 O1_26 C2_26 C3_26 -15(3) . . . . ?
Nd5 O2_26 C4_26 C3_26 24(3) . . . . ?
Nd5 O2_26 C4_26 C5_26 -150.2(15) . . . . ?
O43 C33 C63 C54 6(4) . . . . ?
O49 C54 C63 C33 -10(4) . . . . ?
C19 C33 C63 C54 -174(2) . . . . ?
C47 C54 C63 C33 170(2) . . . . ?
O1_13 C2_13 C3_13 C4_13 -8(3) . . . . ?
C1_13 C2_13 C3_13 C4_13 169.0(19) . . . . ?
C2_13 C3_13 C4_13 O2_13 0(3) . . . . ?
C2_13 C3_13 C4_13 C5_13 -173.2(19) . . . . ?
O1_14 C2_14 C3_14 C4_14 -7(4) . . . . ?
C1_14 C2_14 C3_14 C4_14 168(2) . . . . ?
C2_14 C3_14 C4_14 O2_14 9(3) . . . . ?
C2_14 C3_14 C4_14 C5_14 -180(2) . . . . ?
O1_15 C2_15 C3_15 C4_15 -1(3) . . . . ?
C1_15 C2_15 C3_15 C4_15 177.9(16) . . . . ?
C2_15 C3_15 C4_15 O2_15 -5(3) . . . . ?
C2_15 C3_15 C4_15 C5_15 -177.5(16) . . . . ?
O1_16 C2_16 C3_16 C4_16 -2(3) . . . . ?
C1_16 C2_16 C3_16 C4_16 -176.8(18) . . . . ?
C2_16 C3_16 C4_16 O2_16 0(3) . . . . ?
C2_16 C3_16 C4_16 C5_16 173.5(18) . . . . ?
O1_17 C2_17 C3_17 C4_17 -12(3) . . . . ?
C1_17 C2_17 C3_17 C4_17 174(2) . . . . ?
C2_17 C3_17 C4_17 O2_17 10(3) . . . . ?
C2_17 C3_17 C4_17 C5_17 -178(2) . . . . ?
O1_18 C2_18 C3_18 C4_18 0(3) . . . . ?
C1_18 C2_18 C3_18 C4_18 176.9(17) . . . . ?
C2_18 C3_18 C4_18 O2_18 7(3) . . . . ?
C2_18 C3_18 C4_18 C5_18 -175.8(18) . . . . ?
O1_19 C2_19 C3_19 C4_19 11(6) . . . . ?
C1_19 C2_19 C3_19 C4_19 -166(3) . . . . ?
C2_19 C3_19 C4_19 O2_19 -7(6) . . . . ?
C2_19 C3_19 C4_19 C5_19 -170(3) . . . . ?
O1_20 C2_20 C3_20 C4_20 7(4) . . . . ?
C1_20 C2_20 C3_20 C4_20 -171(2) . . . . ?
C2_20 C3_20 C4_20 O2_20 -2(4) . . . . ?
C2_20 C3_20 C4_20 C5_20 -179(2) . . . . ?
O1_21 C2_21 C3_21 C4_21 7(3) . . . . ?
C1_21 C2_21 C3_21 C4_21 177.1(19) . . . . ?
C2_21 C3_21 C4_21 O2_21 -7(4) . . . . ?
C2_21 C3_21 C4_21 C5_21 174(2) . . . . ?
O1_22 C2_22 C3_22 C4_22 2(3) . . . . ?
C1_22 C2_22 C3_22 C4_22 -174(2) . . . . ?
C2_22 C3_22 C4_22 O2_22 -3(3) . . . . ?
C2_22 C3_22 C4_22 C5_22 175.3(18) . . . . ?
O1_23 C2_23 C3_23 C4_23 10(4) . . . . ?
C1_23 C2_23 C3_23 C4_23 -166(2) . . . . ?
C2_23 C3_23 C4_23 O2_23 2(4) . . . . ?
C2_23 C3_23 C4_23 C5_23 -176(2) . . . . ?
O1_24 C2_24 C3_24 C4_24 -6(3) . . . . ?
C1_24 C2_24 C3_24 C4_24 172(2) . . . . ?
C2_24 C3_24 C4_24 O2_24 -4(3) . . . . ?
C2_24 C3_24 C4_24 C5_24 176(2) . . . . ?
O1_25 C2_25 C3_25 C4_25 -4(3) . . . . ?
C1_25 C2_25 C3_25 C4_25 176.7(15) . . . . ?
C2_25 C3_25 C4_25 O2_25 6(3) . . . . ?
C2_25 C3_25 C4_25 C5_25 -169.7(14) . . . . ?
O1_26 C2_26 C3_26 C4_26 -8(4) . . . . ?
C1_26 C2_26 C3_26 C4_26 169(2) . . . . ?
C2_26 C3_26 C4_26 O2_26 1(4) . . . . ?
C2_26 C3_26 C4_26 C5_26 176(2) . . . . ?
O1_27 C2_27 C3_27 C4_27 -4(3) . . . . ?
C1_27 C2_27 C3_27 C4_27 179.0(15) . . . . ?
C2_27 C3_27 C4_27 O2_27 5(3) . . . . ?
C2_27 C3_27 C4_27 C5_27 -176.1(15) . . . . ?

loop_
_smtbx_masks_void_nr
_smtbx_masks_void_average_x
_smtbx_masks_void_average_y
_smtbx_masks_void_average_z
_smtbx_masks_void_volume
_smtbx_masks_void_count_electrons
_smtbx_masks_void_content
1 0.000 0.000 0.500 15.8 0.0 ?
2 0.249 0.610 0.304 264.9 62.9 ?
3 -0.249 0.390 0.696 264.9 50.6 ?
4 0.231 0.903 0.979 73.2 3.7 ?
5 0.347 0.089 0.408 7.3 0.6 ?
6 0.769 0.097 0.021 73.2 3.9 ?
7 0.653 0.911 0.592 7.3 0.0 ?
